data_7047610
loop_
_publ_author_name
'Sava, Daniel Florin'
'Zheng, Nan'
'Vit\'orica-Yrez\'abal, I\~nigo J'
'Timco, Grigore A.'
'Winpenny, Richard E. P.'

_publ_section_title
;
 Binding of halogens by a Cr<sub>8</sub> metallacrown.
;
_journal_issue 39
_journal_name_full 'Dalton transactions (Cambridge, England : 2003)'
_journal_page_first 13771
_journal_page_last 13775
_journal_paper_doi 10.1039/c8dt03172j
_journal_volume 47
_journal_year 2018
_chemical_formula_moiety 'C80 H144 Cr8 F8 O32, 0.37(I2)'
_chemical_formula_sum 'C80 H144 Cr8 F8 I0.74 O32'
_chemical_formula_weight 2279.53
_space_group_crystal_system monoclinic
_space_group_IT_number 15
_space_group_name_Hall '-I 2ya'
_space_group_name_H-M_alt 'I 1 2/a 1'
_symmetry_space_group_name_Hall '-I 2ya'
_symmetry_space_group_name_H-M 'I 1 2/a 1'
_atom_sites_solution_hydrogens geom
_audit_creation_date 2018-05-23
_audit_creation_method
;
Olex2 1.2
(compiled 2018.05.18 svn.r3508 for OlexSys, GUI svn.r5497)
;
_audit_update_record
;
2018-08-02 deposited with the CCDC.
2018-09-10 downloaded from the CCDC.
;
_cell_angle_alpha 90
_cell_angle_beta 111.347(3)
_cell_angle_gamma 90
_cell_formula_units_Z 8
_cell_length_a 44.5160(14)
_cell_length_b 16.5380(3)
_cell_length_c 34.6653(9)
_cell_measurement_reflns_used 24525
_cell_measurement_temperature 200.0
_cell_measurement_theta_max 26.8860
_cell_measurement_theta_min 1.9650
_cell_volume 23769.9(12)
_computing_cell_refinement 'CrysAlisPro 1.171.39.30c (Rigaku OD, 2017)'
_computing_data_collection 'CrysAlisPro 1.171.39.30c (Rigaku OD, 2017)'
_computing_data_reduction 'CrysAlisPro 1.171.39.30c (Rigaku OD, 2017)'
_computing_molecular_graphics 'Olex2 (Dolomanov et al., 2009)'
_computing_publication_material 'Olex2 (Dolomanov et al., 2009)'
_computing_structure_refinement 'ShelXL (Sheldrick, 2015)'
_diffrn_ambient_temperature 200.0
_diffrn_detector 'CCD plate'
_diffrn_measured_fraction_theta_full 0.999
_diffrn_measured_fraction_theta_max 0.996
_diffrn_measurement_details
;
List of Runs (angles in degrees, time in seconds):

  # Type    Start    End  Width  t~exp~   \w     \q     \k     \f   Frames
#--------------------------------------------------------------------------
  1  \w    -70.00  33.00   1.00    6.00    --   19.40  43.00  30.00  103
  2  \w    -34.00 106.00   1.00    6.00    --   19.40  29.00  90.00  140
  3  \w    -46.00 -21.00   1.00    6.00    --   19.40  60.00 -60.00   25
  4  \w      9.00 109.00   1.00    6.00    --   19.40  14.00 -30.00  100
;
_diffrn_measurement_device 'four-circle diffractometer'
_diffrn_measurement_device_type 'XtaLAB AFC11 (RINC): quarter-chi single'
_diffrn_measurement_method '\w scans'
_diffrn_orient_matrix_type 'CrysAlisPro convention (1999,Acta A55,543-557)'
_diffrn_orient_matrix_UB_11 -0.0105606000
_diffrn_orient_matrix_UB_12 -0.0324933000
_diffrn_orient_matrix_UB_13 -0.0093347000
_diffrn_orient_matrix_UB_21 -0.0122806000
_diffrn_orient_matrix_UB_22 0.0184262000
_diffrn_orient_matrix_UB_23 0.0054758000
_diffrn_orient_matrix_UB_31 -0.0055137000
_diffrn_orient_matrix_UB_32 0.0210563000
_diffrn_orient_matrix_UB_33 -0.0191144000
_diffrn_radiation_monochromator graphite
_diffrn_radiation_probe x-ray
_diffrn_radiation_type MoK\a
_diffrn_radiation_wavelength 0.71073
_diffrn_reflns_av_R_equivalents 0.0296
_diffrn_reflns_av_unetI/netI 0.0393
_diffrn_reflns_Laue_measured_fraction_full 0.999
_diffrn_reflns_Laue_measured_fraction_max 0.996
_diffrn_reflns_limit_h_max 56
_diffrn_reflns_limit_h_min -52
_diffrn_reflns_limit_k_max 20
_diffrn_reflns_limit_k_min -19
_diffrn_reflns_limit_l_max 43
_diffrn_reflns_limit_l_min -43
_diffrn_reflns_number 74339
_diffrn_reflns_point_group_measured_fraction_full 0.999
_diffrn_reflns_point_group_measured_fraction_max 0.996
_diffrn_reflns_theta_full 25.242
_diffrn_reflns_theta_max 26.732
_diffrn_reflns_theta_min 1.860
_diffrn_source 'fine-focus sealed X-ray tube'
_diffrn_source_type 'Enhance (Mo) X-ray Source'
_exptl_absorpt_coefficient_mu 0.969
_exptl_absorpt_correction_T_max 1.00000
_exptl_absorpt_correction_T_min 0.57400
_exptl_absorpt_correction_type multi-scan
_exptl_absorpt_process_details
;
CrysAlisPro 1.171.39.30c (Rigaku Oxford Diffraction, 2017)
Empirical absorption correction using spherical harmonics,
 implemented in SCALE3 ABSPACK scaling algorithm.
;
_exptl_crystal_colour 'clear dark green'
_exptl_crystal_colour_lustre clear
_exptl_crystal_colour_modifier dark
_exptl_crystal_colour_primary green
_exptl_crystal_density_diffrn 1.274
_exptl_crystal_description block
_exptl_crystal_F_000 9465
_exptl_crystal_size_max 0.4
_exptl_crystal_size_mid 0.1
_exptl_crystal_size_min 0.1
_refine_diff_density_max 1.032
_refine_diff_density_min -0.969
_refine_diff_density_rms 0.079
_refine_ls_extinction_method none
_refine_ls_goodness_of_fit_ref 1.024
_refine_ls_hydrogen_treatment constr
_refine_ls_matrix_type full
_refine_ls_number_parameters 1462
_refine_ls_number_reflns 25138
_refine_ls_number_restraints 1332
_refine_ls_restrained_S_all 1.043
_refine_ls_R_factor_all 0.0819
_refine_ls_R_factor_gt 0.0599
_refine_ls_shift/su_max 0.008
_refine_ls_shift/su_mean 0.000
_refine_ls_structure_factor_coef Fsqd
_refine_ls_weighting_details 'w=1/[\s^2^(Fo^2^)+(0.0755P)^2^+86.6004P] where P=(Fo^2^+2Fc^2^)/3'
_refine_ls_weighting_scheme calc
_refine_ls_wR_factor_gt 0.1537
_refine_ls_wR_factor_ref 0.1644
_reflns_Friedel_coverage 0.000
_reflns_number_gt 18944
_reflns_number_total 25138
_reflns_threshold_expression 'I > 2\s(I)'
_cod_data_source_file c8dt03172j2.cif
_cod_data_source_block vt_2_200_00_CCDC1
_cod_depositor_comments 'Adding full bibliography for 7047602--7047620.cif.'
_cod_database_code 7047610
_shelx_shelxl_version_number 2018/3
_chemical_oxdiff_formula Cr8F8O32C80H144I
_shelx_space_group_comment
;
The symmetry employed for this shelxl refinement is uniquely defined
by the following loop, which should always be used as a source of
symmetry information in preference to the above space-group names.
They are only intended as comments.
;
_reflns_odcompleteness_completeness 89.41
_reflns_odcompleteness_iscentric 1
_reflns_odcompleteness_theta 28.71
_olex2_refinement_description
;
1. Fixed Uiso
 At 1.5 times of:
  All C(H,H,H) groups
2. Restrained distances
 C10-C16 = C10-C15 = C10-C14 = C13-C10 = C12-C10 = C10-C11
 1.54 with sigma of 0.02
 C65-C63 \\sim C65-C61 \\sim C63-C61 \\sim C62-C64 \\sim C62-C60 \\sim C64-C60
 with sigma of 0.004
 C59-C58 \\sim C59-C65 \\sim C59-C63 \\sim C59-C61 \\sim C59-C62 \\sim C59-C64
\\sim C59-C60
 with sigma of 0.002
 C96-C94 \\sim C96-C92 \\sim C94-C92 \\sim C95-C97 \\sim C95-C93 \\sim C97-C93
 with sigma of 0.004
 C91-C90 \\sim C91-C96 \\sim C91-C94 \\sim C91-C92 \\sim C91-C95 \\sim C91-C97
\\sim C91-C93
 with sigma of 0.002
 C42-C40 \\sim C42-C44 \\sim C40-C44 \\sim C39-C41 \\sim C39-C43 \\sim C41-C43
 with sigma of 0.004
 C38-C37 \\sim C38-C42 \\sim C38-C40 \\sim C38-C44 \\sim C38-C39 \\sim C38-C41
\\sim C38-C43
 with sigma of 0.002
 C70-C72 \\sim C70-C68 \\sim C72-C68 \\sim C69-C71 \\sim C69-C73 \\sim C71-C73
 with sigma of 0.004
 C67-C66 \\sim C67-C70 \\sim C67-C72 \\sim C67-C68 \\sim C67-C69 \\sim C67-C71
\\sim C67-C73
 with sigma of 0.002
 C88-C86 \\sim C88-C84 \\sim C86-C84 \\sim C89-C85 \\sim C89-C87 \\sim C85-C87
 with sigma of 0.004
 C83-C82 \\sim C83-C88 \\sim C83-C86 \\sim C83-C84 \\sim C83-C89 \\sim C83-C85
\\sim C83-C87
 with sigma of 0.002
 C7-C5 \\sim C7-C3 \\sim C5-C3 \\sim C8-C4 \\sim C8-C6 \\sim C4-C6
 with sigma of 0.004
 C2-C1 \\sim C2-C7 \\sim C2-C5 \\sim C2-C3 \\sim C2-C8 \\sim C2-C4 \\sim C2-C6
 with sigma of 0.002
 C79-C77 \\sim C79-C81 \\sim C77-C81 \\sim C80-C76 \\sim C80-C78 \\sim C76-C78
 with sigma of 0.004
 C75-C74 \\sim C75-C79 \\sim C75-C77 \\sim C75-C81 \\sim C75-C80 \\sim C75-C76
\\sim C75-C78
 with sigma of 0.002
 C54-C52 \\sim C54-C56 \\sim C52-C56 \\sim C57-C53 \\sim C57-C55 \\sim C53-C55
 with sigma of 0.004
 C51-C50 \\sim C51-C54 \\sim C51-C52 \\sim C51-C56 \\sim C51-C57 \\sim C51-C53
\\sim C51-C55
 with sigma of 0.002
 C12-C16 \\sim C12-C14 \\sim C16-C14 \\sim C15-C11 \\sim C15-C13 \\sim C11-C13
 with sigma of 0.004
 C10-C9 \\sim C10-C12 \\sim C10-C16 \\sim C10-C14 \\sim C10-C15 \\sim C10-C11
\\sim C10-C13
 with sigma of 0.002
3. Uiso/Uaniso restraints and constraints
C33 \\sim C34 \\sim C35 \\sim C36: within 2A with sigma of 0.002 and sigma for
terminal atoms of 0.004
C28 \\sim C29 \\sim C30 \\sim C31: within 2A with sigma of 0.002 and sigma for
terminal atoms of 0.004
C77 \\sim C78 \\sim C79 \\sim C80 \\sim C81 \\sim C76 \\sim C75: within 2A with
sigma of 0.002 and sigma for terminal atoms of 0.004
C25 \\sim C23 \\sim C26 \\sim C24: within 2A with sigma of 0.002 and sigma for
terminal atoms of 0.004
C7 \\sim C8 \\sim C6 \\sim C5 \\sim C4 \\sim C3 \\sim C2: within 2A with sigma
of 0.002 and sigma for terminal atoms of 0.004
C88 \\sim C89 \\sim C83 \\sim C85 \\sim C84 \\sim C86 \\sim C87: within 2A with
sigma of 0.002 and sigma for terminal atoms of 0.004
C73 \\sim C72 \\sim C71 \\sim C70 \\sim C69 \\sim C68 \\sim C67: within 2A with
sigma of 0.002 and sigma for terminal atoms of 0.004
C55 \\sim C54 \\sim C51 \\sim C56 \\sim C57 \\sim C52 \\sim C53: within 2A with
sigma of 0.002 and sigma for terminal atoms of 0.004
C41 \\sim C42 \\sim C43 \\sim C44 \\sim C39 \\sim C40 \\sim C38: within 2A with
sigma of 0.002 and sigma for terminal atoms of 0.004
C14 \\sim C13 \\sim C10 \\sim C15 \\sim C16 \\sim C11 \\sim C12: within 2A with
sigma of 0.002 and sigma for terminal atoms of 0.004
C60 \\sim C61 \\sim C62 \\sim C63 \\sim C64 \\sim C59 \\sim C65: within 2A with
sigma of 0.002 and sigma for terminal atoms of 0.004
C94 \\sim C93 \\sim C92 \\sim C91 \\sim C97 \\sim C96 \\sim C95: within 2A with
sigma of 0.002 and sigma for terminal atoms of 0.004
C49 \\sim C48 \\sim C46 \\sim C47: within 2A with sigma of 0.002 and sigma for
terminal atoms of 0.004
4. Rigid body (RIGU) restrains
 C59, C61, C63, C65, C60, C62, C64
 with sigma for 1-2 distances of 0.002 and sigma for 1-3 distances of 0.002
 C91, C92, C94, C96, C93, C95, C97
 with sigma for 1-2 distances of 0.002 and sigma for 1-3 distances of 0.002
 C38, C40, C42, C44, C39, C41, C43
 with sigma for 1-2 distances of 0.002 and sigma for 1-3 distances of 0.002
 C67, C68, C70, C72, C69, C71, C73
 with sigma for 1-2 distances of 0.002 and sigma for 1-3 distances of 0.002
 C83, C84, C86, C88, C85, C87, C89
 with sigma for 1-2 distances of 0.001 and sigma for 1-3 distances of 0.001
 C2, C3, C5, C7, C4, C6, C8
 with sigma for 1-2 distances of 0.002 and sigma for 1-3 distances of 0.002
 C75, C77, C79, C81, C76, C78, C80
 with sigma for 1-2 distances of 0.001 and sigma for 1-3 distances of 0.001
 C51, C52, C54, C56, C53, C55, C57
 with sigma for 1-2 distances of 0.001 and sigma for 1-3 distances of 0.001
 C10, C12, C14, C16, C11, C13, C15
 with sigma for 1-2 distances of 0.001 and sigma for 1-3 distances of 0.001
5. Others
 Sof(I1)=Sof(I2)=FVAR(1)
 Sof(I3)=Sof(I4)=FVAR(2)
 Sof(I5)=Sof(I6)=FVAR(3)
 Sof(C11)=Sof(H11A)=Sof(H11B)=Sof(H11C)=Sof(C13)=Sof(H13A)=Sof(H13B)=Sof(H13C)=
 Sof(C15)=Sof(H15A)=Sof(H15B)=Sof(H15C)=1-FVAR(4)
 Sof(C12)=Sof(H12A)=Sof(H12B)=Sof(H12C)=Sof(C14)=Sof(H14A)=Sof(H14B)=Sof(H14C)=
 Sof(C16)=Sof(H16A)=Sof(H16B)=Sof(H16C)=FVAR(4)
 Sof(C60)=Sof(H60A)=Sof(H60B)=Sof(H60C)=Sof(C62)=Sof(H62A)=Sof(H62B)=Sof(H62C)=
 Sof(C64)=Sof(H64A)=Sof(H64B)=Sof(H64C)=1-FVAR(5)
 Sof(C61)=Sof(H61A)=Sof(H61B)=Sof(H61C)=Sof(C63)=Sof(H63A)=Sof(H63B)=Sof(H63C)=
 Sof(C65)=Sof(H65A)=Sof(H65B)=Sof(H65C)=FVAR(5)
 Sof(C93)=Sof(H93A)=Sof(H93B)=Sof(H93C)=Sof(C95)=Sof(H95A)=Sof(H95B)=Sof(H95C)=
 Sof(C97)=Sof(H97A)=Sof(H97B)=Sof(H97C)=1-FVAR(6)
 Sof(C92)=Sof(H92A)=Sof(H92B)=Sof(H92C)=Sof(C94)=Sof(H94A)=Sof(H94B)=Sof(H94C)=
 Sof(C96)=Sof(H96A)=Sof(H96B)=Sof(H96C)=FVAR(6)
 Sof(C39)=Sof(H39A)=Sof(H39B)=Sof(H39C)=Sof(C41)=Sof(H41A)=Sof(H41B)=Sof(H41C)=
 Sof(C43)=Sof(H43A)=Sof(H43B)=Sof(H43C)=1-FVAR(7)
 Sof(C40)=Sof(H40A)=Sof(H40B)=Sof(H40C)=Sof(C42)=Sof(H42A)=Sof(H42B)=Sof(H42C)=
 Sof(C44)=Sof(H44A)=Sof(H44B)=Sof(H44C)=FVAR(7)
 Sof(C53)=Sof(H53A)=Sof(H53B)=Sof(H53C)=Sof(C55)=Sof(H55A)=Sof(H55B)=Sof(H55C)=
 Sof(C57)=Sof(H57A)=Sof(H57B)=Sof(H57C)=1-FVAR(8)
 Sof(C52)=Sof(H52A)=Sof(H52B)=Sof(H52C)=Sof(C54)=Sof(H54A)=Sof(H54B)=Sof(H54C)=
 Sof(C56)=Sof(H56A)=Sof(H56B)=Sof(H56C)=FVAR(8)
 Sof(C69)=Sof(H69A)=Sof(H69B)=Sof(H69C)=Sof(C71)=Sof(H71A)=Sof(H71B)=Sof(H71C)=
 Sof(C73)=Sof(H73A)=Sof(H73B)=Sof(H73C)=1-FVAR(9)
 Sof(C68)=Sof(H68A)=Sof(H68B)=Sof(H68C)=Sof(C70)=Sof(H70A)=Sof(H70B)=Sof(H70C)=
 Sof(C72)=Sof(H72A)=Sof(H72B)=Sof(H72C)=FVAR(9)
 Sof(C85)=Sof(H85A)=Sof(H85B)=Sof(H85C)=Sof(C87)=Sof(H87A)=Sof(H87B)=Sof(H87C)=
 Sof(C89)=Sof(H89A)=Sof(H89B)=Sof(H89C)=1-FVAR(10)
 Sof(C84)=Sof(H84A)=Sof(H84B)=Sof(H84C)=Sof(C86)=Sof(H86A)=Sof(H86B)=Sof(H86C)=
 Sof(C88)=Sof(H88A)=Sof(H88B)=Sof(H88C)=FVAR(10)
 Sof(C4)=Sof(H4A)=Sof(H4B)=Sof(H4C)=Sof(C6)=Sof(H6A)=Sof(H6B)=Sof(H6C)=Sof(C8)=
 Sof(H8A)=Sof(H8B)=Sof(H8C)=1-FVAR(11)
 Sof(C3)=Sof(H3A)=Sof(H3B)=Sof(H3C)=Sof(C5)=Sof(H5A)=Sof(H5B)=Sof(H5C)=Sof(C7)=
 Sof(H7A)=Sof(H7B)=Sof(H7C)=FVAR(11)
 Sof(C76)=Sof(H76A)=Sof(H76B)=Sof(H76C)=Sof(C78)=Sof(H78A)=Sof(H78B)=Sof(H78C)=
 Sof(C80)=Sof(H80A)=Sof(H80B)=Sof(H80C)=1-FVAR(12)
 Sof(C77)=Sof(H77A)=Sof(H77B)=Sof(H77C)=Sof(C79)=Sof(H79A)=Sof(H79B)=Sof(H79C)=
 Sof(C81)=Sof(H81A)=Sof(H81B)=Sof(H81C)=FVAR(12)
6.a Me refined with riding coordinates:
 C19(H19A,H19B,H19C), C20(H20A,H20B,H20C), C21(H21A,H21B,H21C), C24(H24A,H24B,
 H24C), C25(H25A,H25B,H25C), C26(H26A,H26B,H26C), C29(H29A,H29B,H29C), C30(H30A,
 H30B,H30C), C31(H31A,H31B,H31C), C34(H34A,H34B,H34C), C35(H35A,H35B,H35C),
 C36(H36A,H36B,H36C), C47(H47A,H47B,H47C), C48(H48A,H48B,H48C), C49(H49A,H49B,
 H49C), C100(H10A,H10B,H10C), C101(H10D,H10E,H10F), C102(H10G,H10H,H10I),
 C105(H10J,H10K,H10L), C106(H10M,H10N,H10O), C107(H10P,H10Q,H10R), C3(H3A,H3B,
 H3C), C5(H5A,H5B,H5C), C7(H7A,H7B,H7C), C12(H12A,H12B,H12C), C14(H14A,H14B,
 H14C), C16(H16A,H16B,H16C), C40(H40A,H40B,H40C), C42(H42A,H42B,H42C), C44(H44A,
 H44B,H44C), C52(H52A,H52B,H52C), C54(H54A,H54B,H54C), C56(H56A,H56B,H56C),
 C61(H61A,H61B,H61C), C63(H63A,H63B,H63C), C65(H65A,H65B,H65C), C68(H68A,H68B,
 H68C), C70(H70A,H70B,H70C), C72(H72A,H72B,H72C), C77(H77A,H77B,H77C), C79(H79A,
 H79B,H79C), C81(H81A,H81B,H81C), C84(H84A,H84B,H84C), C86(H86A,H86B,H86C),
 C88(H88A,H88B,H88C), C92(H92A,H92B,H92C), C94(H94A,H94B,H94C), C96(H96A,H96B,
 H96C), C4(H4A,H4B,H4C), C6(H6A,H6B,H6C), C8(H8A,H8B,H8C), C11(H11A,H11B,H11C),
 C13(H13A,H13B,H13C), C15(H15A,H15B,H15C), C39(H39A,H39B,H39C), C41(H41A,H41B,
 H41C), C43(H43A,H43B,H43C), C53(H53A,H53B,H53C), C55(H55A,H55B,H55C), C57(H57A,
 H57B,H57C), C60(H60A,H60B,H60C), C62(H62A,H62B,H62C), C64(H64A,H64B,H64C),
 C69(H69A,H69B,H69C), C71(H71A,H71B,H71C), C73(H73A,H73B,H73C), C76(H76A,H76B,
 H76C), C78(H78A,H78B,H78C), C80(H80A,H80B,H80C), C85(H85A,H85B,H85C), C87(H87A,
 H87B,H87C), C89(H89A,H89B,H89C), C93(H93A,H93B,H93C), C95(H95A,H95B,H95C),
 C97(H97A,H97B,H97C)
;
_olex2_submission_special_instructions 'No special instructions were received'
_oxdiff_exptl_absorpt_empirical_details
;
Empirical correction (ABSPACK) includes:
- Absorption correction using spherical harmonics
- Frame scaling
;
_oxdiff_exptl_absorpt_empirical_full_max 1.305
_oxdiff_exptl_absorpt_empirical_full_min 0.395

loop_
_space_group_symop_operation_xyz
'x, y, z'
'-x+1/2, y, -z'
'x+1/2, y+1/2, z+1/2'
'-x+1, y+1/2, -z+1/2'
'-x, -y, -z'
'x-1/2, -y, z'
'-x+1/2, -y+1/2, -z+1/2'
'x, -y+1/2, z+1/2'

loop_
_atom_site_label
_atom_site_type_symbol
_atom_site_fract_x
_atom_site_fract_y
_atom_site_fract_z
_atom_site_U_iso_or_equiv
_atom_site_adp_type
_atom_site_occupancy
_atom_site_site_symmetry_order
_atom_site_calc_flag
_atom_site_refinement_flags_posn
_atom_site_refinement_flags_adp
_atom_site_refinement_flags_occupancy
_atom_site_disorder_assembly
_atom_site_disorder_group
Cr1 Cr 0.60792(2) 0.76550(3) 0.59058(2) 0.02636(12) Uani 1 1 d . . . . .
Cr2 Cr 0.64682(2) 0.63254(3) 0.55234(2) 0.02798(13) Uani 1 1 d . . . . .
Cr3 Cr 0.65957(2) 0.43208(3) 0.56153(2) 0.03001(13) Uani 1 1 d . . . . .
Cr4 Cr 0.66479(2) 0.29890(3) 0.63718(2) 0.02893(13) Uani 1 1 d . . . . .
Cr5 Cr 0.64127(2) 0.30215(3) 0.71987(2) 0.03221(14) Uani 1 1 d . . . . .
Cr6 Cr 0.61202(2) 0.44090(3) 0.76853(2) 0.03363(14) Uani 1 1 d . . . . .
Cr7 Cr 0.59118(2) 0.63738(3) 0.75178(2) 0.03290(14) Uani 1 1 d . . . . .
Cr8 Cr 0.58633(2) 0.76869(3) 0.67502(2) 0.02589(12) Uani 1 1 d . . . . .
F1 F 0.63526(4) 0.67408(11) 0.59598(6) 0.0283(4) Uani 1 1 d . . . . .
F2 F 0.63631(5) 0.52656(11) 0.56520(6) 0.0308(4) Uani 1 1 d . . . . .
F3 F 0.66589(4) 0.40618(11) 0.61742(6) 0.0288(4) Uani 1 1 d . . . . .
F4 F 0.63719(4) 0.33489(11) 0.66517(6) 0.0295(4) Uani 1 1 d . . . . .
F5 F 0.63618(4) 0.41104(11) 0.73537(6) 0.0287(4) Uani 1 1 d . . . . .
F6 F 0.59422(5) 0.53047(11) 0.73301(6) 0.0301(4) Uani 1 1 d . . . . .
F7 F 0.60491(5) 0.67804(11) 0.70969(6) 0.0306(4) Uani 1 1 d . . . . .
F8 F 0.59122(4) 0.71567(11) 0.62850(6) 0.0281(4) Uani 1 1 d . . . . .
O1 O 0.62476(7) 0.82274(16) 0.55362(8) 0.0422(6) Uani 1 1 d . . . . .
O2 O 0.65882(7) 0.73994(16) 0.53938(9) 0.0425(6) Uani 1 1 d . . . . .
O3 O 0.57440(6) 0.71484(18) 0.54340(8) 0.0445(7) Uani 1 1 d . . . . .
O4 O 0.60276(6) 0.64549(16) 0.51327(8) 0.0397(6) Uani 1 1 d . . . . .
O5 O 0.65764(7) 0.59296(16) 0.50589(8) 0.0395(6) Uani 1 1 d . . . . .
O6 O 0.65286(7) 0.45838(16) 0.50429(8) 0.0440(7) Uani 1 1 d . . . . .
O7 O 0.69131(6) 0.61939(15) 0.58998(8) 0.0379(6) Uani 1 1 d . . . . .
O8 O 0.70098(6) 0.48971(15) 0.58105(8) 0.0368(6) Uani 1 1 d . . . . .
O9 O 0.68306(7) 0.33688(16) 0.55467(9) 0.0446(7) Uani 1 1 d . . . . .
O10 O 0.69376(7) 0.25938(16) 0.61046(9) 0.0433(7) Uani 1 1 d . . . . .
O11 O 0.61952(6) 0.37050(16) 0.54132(8) 0.0422(6) Uani 1 1 d . . . . .
O12 O 0.62705(6) 0.27265(15) 0.58787(8) 0.0402(6) Uani 1 1 d . . . . .
O13 O 0.66334(7) 0.18769(15) 0.65477(9) 0.0437(7) Uani 1 1 d . . . . .
O14 O 0.64467(9) 0.18984(16) 0.70571(11) 0.0559(8) Uani 1 1 d . . . . .
O15 O 0.70253(6) 0.32718(16) 0.68538(8) 0.0382(6) Uani 1 1 d . . . . .
O16 O 0.68742(6) 0.32282(18) 0.73968(8) 0.0426(6) Uani 1 1 d . . . . .
O17 O 0.64681(9) 0.26102(17) 0.77466(10) 0.0562(8) Uani 1 1 d . . . . .
O18 O 0.62891(10) 0.35178(18) 0.80686(10) 0.0646(10) Uani 1 1 d . . . . .
O19 O 0.59466(7) 0.28579(18) 0.70101(10) 0.0500(7) Uani 1 1 d . . . . .
O20 O 0.57603(7) 0.37384(17) 0.73472(11) 0.0515(8) Uani 1 1 d . . . . .
O21 O 0.58696(9) 0.46832(18) 0.80273(10) 0.0603(9) Uani 1 1 d . . . . .
O22 O 0.57606(8) 0.59784(18) 0.79465(9) 0.0538(8) Uani 1 1 d . . . . .
O23 O 0.64810(7) 0.50541(17) 0.80445(9) 0.0505(8) Uani 1 1 d . . . . .
O24 O 0.63573(8) 0.63431(16) 0.79086(9) 0.0534(8) Uani 1 1 d . . . . .
O25 O 0.58886(9) 0.74565(16) 0.77264(9) 0.0564(9) Uani 1 1 d . . . . .
O26 O 0.58203(7) 0.83017(15) 0.72034(8) 0.0397(6) Uani 1 1 d . . . . .
O27 O 0.54628(6) 0.64178(16) 0.71420(9) 0.0415(6) Uani 1 1 d . . . . .
O28 O 0.54335(6) 0.72138(16) 0.66081(8) 0.0374(6) Uani 1 1 d . . . . .
O29 O 0.56551(6) 0.85970(15) 0.63969(8) 0.0355(6) Uani 1 1 d . . . . .
O30 O 0.57869(6) 0.85675(15) 0.58375(8) 0.0373(6) Uani 1 1 d . . . . .
O31 O 0.63065(6) 0.80841(14) 0.69235(7) 0.0325(5) Uani 1 1 d . . . . .
O32 O 0.64408(6) 0.81040(14) 0.63672(8) 0.0324(5) Uani 1 1 d . . . . .
C1 C 0.64678(10) 0.8079(2) 0.53999(12) 0.0397(9) Uani 1 1 d D . . . .
C2 C 0.66004(13) 0.8790(2) 0.52331(15) 0.0871(14) Uani 1 1 d D U . . .
C9 C 0.57746(10) 0.6730(3) 0.51525(13) 0.0522(12) Uani 1 1 d D . . . .
C10 C 0.54706(14) 0.6567(5) 0.4783(2) 0.174(5) Uani 1 1 d D U . . .
C17 C 0.65517(9) 0.5252(2) 0.48869(12) 0.0376(8) Uani 1 1 d . . . . .
C18 C 0.65479(13) 0.5227(3) 0.44455(14) 0.0567(12) Uani 1 1 d . . . . .
C19 C 0.62336(17) 0.4846(4) 0.41766(15) 0.0838(19) Uani 1 1 d . . . . .
H19A H 0.621778 0.430102 0.427889 0.126 Uiso 1 1 calc R . . . .
H19B H 0.605340 0.517587 0.418562 0.126 Uiso 1 1 calc R . . . .
H19C H 0.622528 0.481272 0.389067 0.126 Uiso 1 1 calc R . . . .
C20 C 0.6831(2) 0.4694(4) 0.4453(2) 0.104(2) Uani 1 1 d . . . . .
H20A H 0.703388 0.494636 0.462801 0.156 Uiso 1 1 calc R . . . .
H20B H 0.681105 0.416080 0.456429 0.156 Uiso 1 1 calc R . . . .
H20C H 0.682871 0.463436 0.417051 0.156 Uiso 1 1 calc R . . . .
C21 C 0.65799(19) 0.6076(4) 0.42946(17) 0.086(2) Uani 1 1 d . . . . .
H21A H 0.678537 0.631204 0.447317 0.129 Uiso 1 1 calc R . . . .
H21B H 0.657344 0.604898 0.400925 0.129 Uiso 1 1 calc R . . . .
H21C H 0.640156 0.641213 0.430419 0.129 Uiso 1 1 calc R . . . .
C22 C 0.70983(9) 0.5600(2) 0.59374(11) 0.0335(8) Uani 1 1 d . . . . .
C23 C 0.74579(10) 0.5766(3) 0.61298(17) 0.0628(11) Uani 1 1 d . U . . .
C24 C 0.76482(11) 0.4988(4) 0.62261(19) 0.0750(14) Uani 1 1 d . U . . .
H24A H 0.759662 0.466792 0.597230 0.112 Uiso 1 1 calc R . . . .
H24B H 0.787931 0.511217 0.633658 0.112 Uiso 1 1 calc R . . . .
H24C H 0.759214 0.468005 0.643179 0.112 Uiso 1 1 calc R . . . .
C25 C 0.75280(13) 0.6281(4) 0.6509(2) 0.0891(16) Uani 1 1 d . U . . .
H25A H 0.740078 0.677948 0.643520 0.134 Uiso 1 1 calc R . . . .
H25B H 0.747093 0.598377 0.671695 0.134 Uiso 1 1 calc R . . . .
H25C H 0.775810 0.641590 0.662173 0.134 Uiso 1 1 calc R . . . .
C26 C 0.75414(13) 0.6239(4) 0.5803(2) 0.0829(15) Uani 1 1 d . U . . .
H26A H 0.749587 0.590452 0.555513 0.124 Uiso 1 1 calc R . . . .
H26B H 0.741109 0.673279 0.573159 0.124 Uiso 1 1 calc R . . . .
H26C H 0.777067 0.638241 0.591405 0.124 Uiso 1 1 calc R . . . .
C27 C 0.69603(9) 0.2775(2) 0.57663(12) 0.0376(8) Uani 1 1 d . . . . .
C28 C 0.71651(16) 0.2231(4) 0.5608(2) 0.0826(13) Uani 1 1 d . U . . .
C29 C 0.73225(18) 0.1570(4) 0.5901(2) 0.0991(17) Uani 1 1 d . U . . .
H29A H 0.745597 0.180129 0.616888 0.149 Uiso 1 1 calc R . . . .
H29B H 0.715710 0.122016 0.593711 0.149 Uiso 1 1 calc R . . . .
H29C H 0.745846 0.125213 0.578995 0.149 Uiso 1 1 calc R . . . .
C30 C 0.74189(17) 0.2757(4) 0.5531(2) 0.0963(16) Uani 1 1 d . U . . .
H30A H 0.731215 0.319156 0.533751 0.145 Uiso 1 1 calc R . . . .
H30B H 0.756131 0.299191 0.579345 0.145 Uiso 1 1 calc R . . . .
H30C H 0.754618 0.242546 0.541252 0.145 Uiso 1 1 calc R . . . .
C31 C 0.69536(19) 0.1928(5) 0.5185(2) 0.1083(19) Uani 1 1 d . U . . .
H31A H 0.685636 0.238981 0.500597 0.162 Uiso 1 1 calc R . . . .
H31B H 0.708435 0.161559 0.506430 0.162 Uiso 1 1 calc R . . . .
H31C H 0.678299 0.158363 0.521146 0.162 Uiso 1 1 calc R . . . .
C32 C 0.61177(9) 0.3060(2) 0.55417(12) 0.0371(8) Uani 1 1 d . . . . .
C33 C 0.58168(13) 0.2623(4) 0.5256(2) 0.0818(14) Uani 1 1 d . U . . .
C34 C 0.56254(14) 0.2309(4) 0.5503(2) 0.0925(17) Uani 1 1 d . U . . .
H34A H 0.576204 0.195600 0.572507 0.139 Uiso 1 1 calc R . . . .
H34B H 0.554978 0.276420 0.562469 0.139 Uiso 1 1 calc R . . . .
H34C H 0.543954 0.200133 0.532159 0.139 Uiso 1 1 calc R . . . .
C35 C 0.59407(17) 0.1869(5) 0.5105(2) 0.112(2) Uani 1 1 d . U . . .
H35A H 0.607499 0.154991 0.534352 0.168 Uiso 1 1 calc R . . . .
H35B H 0.575717 0.154141 0.493303 0.168 Uiso 1 1 calc R . . . .
H35C H 0.606908 0.203230 0.494062 0.168 Uiso 1 1 calc R . . . .
C36 C 0.56117(15) 0.3150(4) 0.4925(2) 0.1030(19) Uani 1 1 d . U . . .
H36A H 0.573603 0.335542 0.476333 0.155 Uiso 1 1 calc R . . . .
H36B H 0.542583 0.284252 0.474319 0.155 Uiso 1 1 calc R . . . .
H36C H 0.553607 0.360538 0.504628 0.155 Uiso 1 1 calc R . . . .
C37 C 0.65136(9) 0.15469(19) 0.67809(13) 0.0386(9) Uani 1 1 d D . . . .
C38 C 0.64393(9) 0.06453(18) 0.67208(12) 0.0598(10) Uani 1 1 d D U . . .
C45 C 0.70653(9) 0.3415(2) 0.72213(12) 0.0342(8) Uani 1 1 d . . . . .
C46 C 0.73625(12) 0.3896(3) 0.74748(18) 0.0715(12) Uani 1 1 d . U . . .
C47 C 0.72518(14) 0.4775(3) 0.7387(2) 0.0896(17) Uani 1 1 d . U . . .
H47A H 0.707169 0.487199 0.747955 0.134 Uiso 1 1 calc R . . . .
H47B H 0.743103 0.513618 0.753566 0.134 Uiso 1 1 calc R . . . .
H47C H 0.718189 0.487900 0.708864 0.134 Uiso 1 1 calc R . . . .
C48 C 0.74624(15) 0.3699(4) 0.79335(18) 0.0899(17) Uani 1 1 d . U . . .
H48A H 0.728274 0.381475 0.802476 0.135 Uiso 1 1 calc R . . . .
H48B H 0.751996 0.312601 0.797863 0.135 Uiso 1 1 calc R . . . .
H48C H 0.764885 0.403120 0.809241 0.135 Uiso 1 1 calc R . . . .
C49 C 0.76403(12) 0.3717(4) 0.7337(2) 0.0802(15) Uani 1 1 d . U . . .
H49A H 0.782914 0.403266 0.750399 0.120 Uiso 1 1 calc R . . . .
H49B H 0.769207 0.313918 0.737248 0.120 Uiso 1 1 calc R . . . .
H49C H 0.758027 0.386251 0.704425 0.120 Uiso 1 1 calc R . . . .
C50 C 0.64096(9) 0.2857(2) 0.80448(12) 0.0387(9) Uani 1 1 d D . . . .
C51 C 0.64749(10) 0.2282(2) 0.84104(12) 0.0763(12) Uani 1 1 d D U . . .
C58 C 0.57275(9) 0.3172(2) 0.71014(13) 0.0402(9) Uani 1 1 d D . . . .
C59 C 0.53912(10) 0.2824(3) 0.69073(15) 0.0925(15) Uani 1 1 d D U . . .
C66 C 0.57509(9) 0.5308(2) 0.81004(11) 0.0393(9) Uani 1 1 d D . . . .
C67 C 0.55688(12) 0.5252(3) 0.83925(14) 0.0818(13) Uani 1 1 d D U . . .
C74 C 0.65388(9) 0.5790(3) 0.81057(11) 0.0387(9) Uani 1 1 d D . . . .
C75 C 0.68485(10) 0.6024(3) 0.84551(13) 0.0816(13) Uani 1 1 d D U . . .
C82 C 0.58494(10) 0.8143(2) 0.75654(11) 0.0386(9) Uani 1 1 d D . . . .
C83 C 0.58604(10) 0.8867(2) 0.78470(10) 0.0664(11) Uani 1 1 d D U . . .
C90 C 0.53157(8) 0.6731(2) 0.67946(12) 0.0360(8) Uani 1 1 d D . . . .
C91 C 0.49625(9) 0.6527(3) 0.65775(14) 0.0842(13) Uani 1 1 d D U . . .
C98 C 0.56181(8) 0.8800(2) 0.60359(10) 0.0274(7) Uani 1 1 d . . . . .
C99 C 0.53339(9) 0.9356(2) 0.58076(12) 0.0374(8) Uani 1 1 d . . . . .
C100 C 0.50594(12) 0.8784(3) 0.55797(19) 0.0786(18) Uani 1 1 d . . . . .
H10A H 0.501039 0.844319 0.578062 0.118 Uiso 1 1 calc R . . . .
H10B H 0.486780 0.909771 0.541980 0.118 Uiso 1 1 calc R . . . .
H10C H 0.512311 0.844100 0.539179 0.118 Uiso 1 1 calc R . . . .
C101 C 0.54110(11) 0.9884(3) 0.54994(15) 0.0578(12) Uani 1 1 d . . . . .
H10D H 0.546925 0.954213 0.530645 0.087 Uiso 1 1 calc R . . . .
H10E H 0.522171 1.021075 0.534474 0.087 Uiso 1 1 calc R . . . .
H10F H 0.559203 1.024131 0.564720 0.087 Uiso 1 1 calc R . . . .
C102 C 0.52432(13) 0.9877(3) 0.61086(17) 0.0724(16) Uani 1 1 d . . . . .
H10G H 0.519373 0.952950 0.630672 0.109 Uiso 1 1 calc R . . . .
H10H H 0.542379 1.023407 0.625798 0.109 Uiso 1 1 calc R . . . .
H10I H 0.505347 1.020350 0.595552 0.109 Uiso 1 1 calc R . . . .
C103 C 0.65088(8) 0.80483(19) 0.67492(11) 0.0292(7) Uani 1 1 d . . . . .
C104 C 0.68595(9) 0.7876(2) 0.70151(14) 0.0450(10) Uani 1 1 d . . . . .
C105 C 0.70885(11) 0.8170(4) 0.6812(2) 0.085(2) Uani 1 1 d . . . . .
H10J H 0.702794 0.793089 0.653517 0.127 Uiso 1 1 calc R . . . .
H10K H 0.707647 0.876078 0.678808 0.127 Uiso 1 1 calc R . . . .
H10L H 0.730928 0.800911 0.698053 0.127 Uiso 1 1 calc R . . . .
C106 C 0.69456(13) 0.8234(4) 0.74457(17) 0.082(2) Uani 1 1 d . . . . .
H10M H 0.679423 0.803527 0.757014 0.123 Uiso 1 1 calc R . . . .
H10N H 0.716543 0.807381 0.761848 0.123 Uiso 1 1 calc R . . . .
H10O H 0.693263 0.882548 0.742603 0.123 Uiso 1 1 calc R . . . .
C107 C 0.68760(12) 0.6951(3) 0.70456(17) 0.0626(14) Uani 1 1 d . . . . .
H10P H 0.672817 0.675844 0.717694 0.094 Uiso 1 1 calc R . . . .
H10Q H 0.681379 0.671940 0.676719 0.094 Uiso 1 1 calc R . . . .
H10R H 0.709658 0.678493 0.721202 0.094 Uiso 1 1 calc R . . . .
C3 C 0.6633(2) 0.8539(4) 0.4828(2) 0.0952(17) Uani 0.732(6) 1 d D U P A 1
H3A H 0.671820 0.899252 0.471770 0.143 Uiso 0.732(6) 1 calc R . P A 1
H3B H 0.678058 0.807810 0.487819 0.143 Uiso 0.732(6) 1 calc R . P A 1
H3C H 0.642085 0.838443 0.462849 0.143 Uiso 0.732(6) 1 calc R . P A 1
C5 C 0.69307(18) 0.8973(5) 0.5557(2) 0.1000(18) Uani 0.732(6) 1 d D U P A 1
H5A H 0.690682 0.913391 0.581681 0.150 Uiso 0.732(6) 1 calc R . P A 1
H5B H 0.706651 0.848894 0.560517 0.150 Uiso 0.732(6) 1 calc R . P A 1
H5C H 0.703168 0.941355 0.545923 0.150 Uiso 0.732(6) 1 calc R . P A 1
C7 C 0.63841(19) 0.9529(4) 0.5166(3) 0.0936(17) Uani 0.732(6) 1 d D U P A 1
H7A H 0.636513 0.968480 0.542929 0.140 Uiso 0.732(6) 1 calc R . P A 1
H7B H 0.647796 0.997750 0.506321 0.140 Uiso 0.732(6) 1 calc R . P A 1
H7C H 0.616985 0.940203 0.496334 0.140 Uiso 0.732(6) 1 calc R . P A 1
C12 C 0.5513(3) 0.6096(9) 0.4433(4) 0.175(5) Uani 0.504(8) 1 d D U P B 1
H12A H 0.530281 0.602365 0.420986 0.263 Uiso 0.504(8) 1 calc R . P B 1
H12B H 0.565733 0.639233 0.432676 0.263 Uiso 0.504(8) 1 calc R . P B 1
H12C H 0.560639 0.556512 0.453461 0.263 Uiso 0.504(8) 1 calc R . P B 1
C14 C 0.5285(3) 0.7335(7) 0.4614(4) 0.176(5) Uani 0.504(8) 1 d D U P B 1
H14A H 0.525729 0.764060 0.484161 0.264 Uiso 0.504(8) 1 calc R . P B 1
H14B H 0.540382 0.766443 0.448318 0.264 Uiso 0.504(8) 1 calc R . P B 1
H14C H 0.507248 0.719803 0.440927 0.264 Uiso 0.504(8) 1 calc R . P B 1
C16 C 0.5284(3) 0.6062(10) 0.4983(4) 0.179(5) Uani 0.504(8) 1 d D U P B 1
H16A H 0.525632 0.636734 0.520989 0.268 Uiso 0.504(8) 1 calc R . P B 1
H16B H 0.507175 0.592873 0.477633 0.268 Uiso 0.504(8) 1 calc R . P B 1
H16C H 0.540265 0.556179 0.509175 0.268 Uiso 0.504(8) 1 calc R . P B 1
C40 C 0.6591(3) 0.0216(6) 0.7137(2) 0.0633(18) Uani 0.383(7) 1 d D U P C 1
H40A H 0.652245 0.048123 0.734336 0.095 Uiso 0.383(7) 1 calc R . P C 1
H40B H 0.652235 -0.035072 0.710753 0.095 Uiso 0.383(7) 1 calc R . P C 1
H40C H 0.682683 0.024183 0.722575 0.095 Uiso 0.383(7) 1 calc R . P C 1
C42 C 0.6543(3) 0.0243(6) 0.6394(3) 0.0663(15) Uani 0.383(7) 1 d D U P C 1
H42A H 0.648663 -0.033180 0.637499 0.099 Uiso 0.383(7) 1 calc R . P C 1
H42B H 0.643229 0.050248 0.612491 0.099 Uiso 0.383(7) 1 calc R . P C 1
H42C H 0.677668 0.030120 0.647092 0.099 Uiso 0.383(7) 1 calc R . P C 1
C44 C 0.60726(12) 0.0632(7) 0.6587(4) 0.0674(16) Uani 0.383(7) 1 d D U P C 1
H44A H 0.600948 0.089228 0.680023 0.101 Uiso 0.383(7) 1 calc R . P C 1
H44B H 0.597613 0.092463 0.632498 0.101 Uiso 0.383(7) 1 calc R . P C 1
H44C H 0.599661 0.007099 0.655057 0.101 Uiso 0.383(7) 1 calc R . P C 1
C52 C 0.6517(4) 0.2705(8) 0.8818(3) 0.0815(19) Uani 0.425(13) 1 d D U P D 1
H52A H 0.655811 0.230067 0.903778 0.122 Uiso 0.425(13) 1 calc R . P D 1
H52B H 0.669982 0.307921 0.888853 0.122 Uiso 0.425(13) 1 calc R . P D 1
H52C H 0.632041 0.300585 0.878842 0.122 Uiso 0.425(13) 1 calc R . P D 1
C54 C 0.6777(3) 0.1802(8) 0.8447(4) 0.0813(19) Uani 0.425(13) 1 d D U P D 1
H54A H 0.674499 0.153533 0.818236 0.122 Uiso 0.425(13) 1 calc R . P D 1
H54B H 0.696176 0.216980 0.851667 0.122 Uiso 0.425(13) 1 calc R . P D 1
H54C H 0.681791 0.139347 0.866470 0.122 Uiso 0.425(13) 1 calc R . P D 1
C56 C 0.6179(2) 0.1734(8) 0.8277(4) 0.084(2) Uani 0.425(13) 1 d D U P D 1
H56A H 0.615647 0.146829 0.801476 0.126 Uiso 0.425(13) 1 calc R . P D 1
H56B H 0.620415 0.132282 0.848988 0.126 Uiso 0.425(13) 1 calc R . P D 1
H56C H 0.598609 0.205789 0.823921 0.126 Uiso 0.425(13) 1 calc R . P D 1
C61 C 0.5114(2) 0.3276(9) 0.6962(5) 0.098(2) Uani 0.361(7) 1 d D U P E 1
H61A H 0.491243 0.298214 0.682139 0.148 Uiso 0.361(7) 1 calc R . P E 1
H61B H 0.515123 0.331910 0.725814 0.148 Uiso 0.361(7) 1 calc R . P E 1
H61C H 0.509889 0.381825 0.684316 0.148 Uiso 0.361(7) 1 calc R . P E 1
C63 C 0.5441(3) 0.2027(6) 0.7139(4) 0.097(2) Uani 0.361(7) 1 d D U P E 1
H63A H 0.562035 0.173343 0.710393 0.145 Uiso 0.361(7) 1 calc R . P E 1
H63B H 0.549054 0.213241 0.743413 0.145 Uiso 0.361(7) 1 calc R . P E 1
H63C H 0.524395 0.170205 0.702906 0.145 Uiso 0.361(7) 1 calc R . P E 1
C65 C 0.5313(3) 0.2653(10) 0.6452(2) 0.098(2) Uani 0.361(7) 1 d D U P E 1
H65A H 0.549235 0.236028 0.641631 0.147 Uiso 0.361(7) 1 calc R . P E 1
H65B H 0.511661 0.232365 0.634478 0.147 Uiso 0.361(7) 1 calc R . P E 1
H65C H 0.527830 0.316471 0.629905 0.147 Uiso 0.361(7) 1 calc R . P E 1
C68 C 0.52269(16) 0.5036(5) 0.8119(2) 0.0917(17) Uani 0.695(6) 1 d D U P F 1
H68A H 0.513988 0.545700 0.790878 0.138 Uiso 0.695(6) 1 calc R . P F 1
H68B H 0.522648 0.451665 0.798294 0.138 Uiso 0.695(6) 1 calc R . P F 1
H68C H 0.509300 0.499519 0.828866 0.138 Uiso 0.695(6) 1 calc R . P F 1
C70 C 0.5565(2) 0.6051(4) 0.8603(2) 0.0877(16) Uani 0.695(6) 1 d D U P F 1
H70A H 0.547865 0.647263 0.839336 0.132 Uiso 0.695(6) 1 calc R . P F 1
H70B H 0.542850 0.600392 0.876932 0.132 Uiso 0.695(6) 1 calc R . P F 1
H70C H 0.578499 0.619304 0.878371 0.132 Uiso 0.695(6) 1 calc R . P F 1
C72 C 0.5702(2) 0.4601(4) 0.8716(2) 0.0887(16) Uani 0.695(6) 1 d D U P F 1
H72A H 0.557688 0.458715 0.889758 0.133 Uiso 0.695(6) 1 calc R . P F 1
H72B H 0.568663 0.407597 0.857955 0.133 Uiso 0.695(6) 1 calc R . P F 1
H72C H 0.592811 0.471913 0.888099 0.133 Uiso 0.695(6) 1 calc R . P F 1
C77 C 0.6828(3) 0.6902(4) 0.8570(4) 0.0902(18) Uani 0.449(6) 1 d D U P G 1
H77A H 0.664537 0.697086 0.866202 0.135 Uiso 0.449(6) 1 calc R . P G 1
H77B H 0.702791 0.705654 0.879492 0.135 Uiso 0.449(6) 1 calc R . P G 1
H77C H 0.679638 0.724603 0.832855 0.135 Uiso 0.449(6) 1 calc R . P G 1
C79 C 0.7130(2) 0.5915(8) 0.8313(3) 0.0878(16) Uani 0.449(6) 1 d D U P G 1
H79A H 0.710044 0.626262 0.807319 0.132 Uiso 0.449(6) 1 calc R . P G 1
H79B H 0.733093 0.606154 0.853860 0.132 Uiso 0.449(6) 1 calc R . P G 1
H79C H 0.714121 0.534850 0.823563 0.132 Uiso 0.449(6) 1 calc R . P G 1
C81 C 0.6891(3) 0.5489(6) 0.8826(3) 0.0885(18) Uani 0.449(6) 1 d D U P G 1
H81A H 0.670813 0.556373 0.891598 0.133 Uiso 0.449(6) 1 calc R . P G 1
H81B H 0.690174 0.492179 0.875015 0.133 Uiso 0.449(6) 1 calc R . P G 1
H81C H 0.709146 0.563483 0.905312 0.133 Uiso 0.449(6) 1 calc R . P G 1
C84 C 0.5537(2) 0.9284(10) 0.7612(4) 0.075(2) Uani 0.314(11) 1 d D U P H 1
H84A H 0.536120 0.889523 0.756173 0.112 Uiso 0.314(11) 1 calc R . P H 1
H84B H 0.550743 0.973608 0.777709 0.112 Uiso 0.314(11) 1 calc R . P H 1
H84C H 0.553746 0.948812 0.734633 0.112 Uiso 0.314(11) 1 calc R . P H 1
C86 C 0.6141(3) 0.9460(8) 0.7930(5) 0.0706(18) Uani 0.314(11) 1 d D U P H 1
H86A H 0.612242 0.989313 0.811273 0.106 Uiso 0.314(11) 1 calc R . P H 1
H86B H 0.634588 0.917297 0.806342 0.106 Uiso 0.314(11) 1 calc R . P H 1
H86C H 0.613577 0.969248 0.766764 0.106 Uiso 0.314(11) 1 calc R . P H 1
C88 C 0.5858(4) 0.8508(9) 0.8255(3) 0.0669(18) Uani 0.314(11) 1 d D U P H 1
H88A H 0.567742 0.813076 0.819551 0.100 Uiso 0.314(11) 1 calc R . P H 1
H88B H 0.606137 0.822014 0.839555 0.100 Uiso 0.314(11) 1 calc R . P H 1
H88C H 0.583517 0.894463 0.843286 0.100 Uiso 0.314(11) 1 calc R . P H 1
C92 C 0.49287(18) 0.6104(5) 0.6176(2) 0.0951(17) Uani 0.746(6) 1 d D U P I 1
H92A H 0.501237 0.645415 0.601059 0.143 Uiso 0.746(6) 1 calc R . P I 1
H92B H 0.505116 0.559730 0.623817 0.143 Uiso 0.746(6) 1 calc R . P I 1
H92C H 0.470063 0.598664 0.602092 0.143 Uiso 0.746(6) 1 calc R . P I 1
C94 C 0.47642(16) 0.7296(4) 0.6474(2) 0.0930(17) Uani 0.746(6) 1 d D U P I 1
H94A H 0.484703 0.765287 0.631036 0.139 Uiso 0.746(6) 1 calc R . P I 1
H94B H 0.453853 0.716140 0.631448 0.139 Uiso 0.746(6) 1 calc R . P I 1
H94C H 0.477880 0.756962 0.673111 0.139 Uiso 0.746(6) 1 calc R . P I 1
C96 C 0.48326(16) 0.5981(4) 0.6830(2) 0.0867(17) Uani 0.746(6) 1 d D U P I 1
H96A H 0.460394 0.587072 0.667502 0.130 Uiso 0.746(6) 1 calc R . P I 1
H96B H 0.495321 0.547179 0.688714 0.130 Uiso 0.746(6) 1 calc R . P I 1
H96C H 0.485647 0.624777 0.709230 0.130 Uiso 0.746(6) 1 calc R . P I 1
C4 C 0.6900(3) 0.8572(10) 0.5142(6) 0.0927(19) Uani 0.268(6) 1 d D U P A 2
H4A H 0.685015 0.811983 0.494555 0.139 Uiso 0.268(6) 1 calc R . P A 2
H4B H 0.696816 0.904014 0.502138 0.139 Uiso 0.268(6) 1 calc R . P A 2
H4C H 0.707321 0.841429 0.539941 0.139 Uiso 0.268(6) 1 calc R . P A 2
C6 C 0.6673(4) 0.9491(7) 0.5537(5) 0.095(2) Uani 0.268(6) 1 d D U P A 2
H6A H 0.647846 0.962605 0.559393 0.143 Uiso 0.268(6) 1 calc R . P A 2
H6B H 0.684579 0.933581 0.579609 0.143 Uiso 0.268(6) 1 calc R . P A 2
H6C H 0.674074 0.996166 0.541807 0.143 Uiso 0.268(6) 1 calc R . P A 2
C8 C 0.6325(3) 0.9011(11) 0.4834(3) 0.095(2) Uani 0.268(6) 1 d D U P A 2
H8A H 0.613381 0.915054 0.489657 0.143 Uiso 0.268(6) 1 calc R . P A 2
H8B H 0.638849 0.947525 0.470524 0.143 Uiso 0.268(6) 1 calc R . P A 2
H8C H 0.627625 0.854958 0.464394 0.143 Uiso 0.268(6) 1 calc R . P A 2
C11 C 0.5465(3) 0.5720(7) 0.4616(5) 0.175(5) Uani 0.496(8) 1 d D U P B 2
H11A H 0.526461 0.563893 0.437765 0.263 Uiso 0.496(8) 1 calc R . P B 2
H11B H 0.564991 0.564560 0.453061 0.263 Uiso 0.496(8) 1 calc R . P B 2
H11C H 0.547634 0.532721 0.483282 0.263 Uiso 0.496(8) 1 calc R . P B 2
C13 C 0.5536(4) 0.7163(8) 0.4492(4) 0.180(5) Uani 0.496(8) 1 d D U P B 2
H13A H 0.535775 0.714805 0.422248 0.269 Uiso 0.496(8) 1 calc R . P B 2
H13B H 0.555422 0.770929 0.460794 0.269 Uiso 0.496(8) 1 calc R . P B 2
H13C H 0.573745 0.701907 0.445555 0.269 Uiso 0.496(8) 1 calc R . P B 2
C15 C 0.5149(2) 0.6757(10) 0.4815(5) 0.175(5) Uani 0.496(8) 1 d D U P B 2
H15A H 0.497503 0.662133 0.455370 0.263 Uiso 0.496(8) 1 calc R . P B 2
H15B H 0.512365 0.643892 0.504025 0.263 Uiso 0.496(8) 1 calc R . P B 2
H15C H 0.513860 0.733447 0.487326 0.263 Uiso 0.496(8) 1 calc R . P B 2
C39 C 0.6410(2) 0.0263(4) 0.7105(2) 0.0643(14) Uani 0.617(7) 1 d D U P C 2
H39A H 0.661755 0.030301 0.733674 0.096 Uiso 0.617(7) 1 calc R . P C 2
H39B H 0.624432 0.054778 0.717667 0.096 Uiso 0.617(7) 1 calc R . P C 2
H39C H 0.634997 -0.030705 0.705045 0.096 Uiso 0.617(7) 1 calc R . P C 2
C41 C 0.67045(16) 0.0225(4) 0.6614(3) 0.0593(14) Uani 0.617(7) 1 d D U P C 2
H41A H 0.672131 0.047490 0.636593 0.089 Uiso 0.617(7) 1 calc R . P C 2
H41B H 0.691059 0.027973 0.684582 0.089 Uiso 0.617(7) 1 calc R . P C 2
H41C H 0.665162 -0.034951 0.656026 0.089 Uiso 0.617(7) 1 calc R . P C 2
C43 C 0.61206(14) 0.0594(5) 0.6354(2) 0.0726(16) Uani 0.617(7) 1 d D U P C 2
H43A H 0.614496 0.084309 0.611075 0.109 Uiso 0.617(7) 1 calc R . P C 2
H43B H 0.605873 0.002571 0.629500 0.109 Uiso 0.617(7) 1 calc R . P C 2
H43C H 0.595308 0.088053 0.642123 0.109 Uiso 0.617(7) 1 calc R . P C 2
C53 C 0.6670(3) 0.2765(5) 0.8795(2) 0.0826(19) Uani 0.575(13) 1 d D U P D 2
H53A H 0.654707 0.324525 0.881527 0.124 Uiso 0.575(13) 1 calc R . P D 2
H53B H 0.671230 0.242879 0.904199 0.124 Uiso 0.575(13) 1 calc R . P D 2
H53C H 0.687459 0.293275 0.877487 0.124 Uiso 0.575(13) 1 calc R . P D 2
C55 C 0.6659(3) 0.1529(5) 0.8369(3) 0.0815(18) Uani 0.575(13) 1 d D U P D 2
H55A H 0.669565 0.117745 0.860978 0.122 Uiso 0.575(13) 1 calc R . P D 2
H55B H 0.653259 0.123685 0.811609 0.122 Uiso 0.575(13) 1 calc R . P D 2
H55C H 0.686678 0.168856 0.835546 0.122 Uiso 0.575(13) 1 calc R . P D 2
C57 C 0.61464(16) 0.2052(7) 0.8423(4) 0.0844(18) Uani 0.575(13) 1 d D U P D 2
H57A H 0.603191 0.254295 0.844905 0.127 Uiso 0.575(13) 1 calc R . P D 2
H57B H 0.602000 0.176965 0.816633 0.127 Uiso 0.575(13) 1 calc R . P D 2
H57C H 0.617632 0.169750 0.866009 0.127 Uiso 0.575(13) 1 calc R . P D 2
C60 C 0.5173(2) 0.3518(5) 0.6688(3) 0.101(2) Uani 0.639(7) 1 d D U P E 2
H60A H 0.518832 0.395161 0.688752 0.151 Uiso 0.639(7) 1 calc R . P E 2
H60B H 0.524016 0.372516 0.646723 0.151 Uiso 0.639(7) 1 calc R . P E 2
H60C H 0.494963 0.332730 0.656879 0.151 Uiso 0.639(7) 1 calc R . P E 2
C62 C 0.5282(2) 0.2510(6) 0.7245(2) 0.0967(19) Uani 0.639(7) 1 d D U P E 2
H62A H 0.529901 0.294226 0.744545 0.145 Uiso 0.639(7) 1 calc R . P E 2
H62B H 0.505737 0.232886 0.712284 0.145 Uiso 0.639(7) 1 calc R . P E 2
H62C H 0.541894 0.205457 0.738662 0.145 Uiso 0.639(7) 1 calc R . P E 2
C64 C 0.5366(2) 0.2159(5) 0.6597(3) 0.0983(19) Uani 0.639(7) 1 d D U P E 2
H64A H 0.514311 0.196001 0.648319 0.147 Uiso 0.639(7) 1 calc R . P E 2
H64B H 0.542674 0.237204 0.637207 0.147 Uiso 0.639(7) 1 calc R . P E 2
H64C H 0.551042 0.171408 0.673457 0.147 Uiso 0.639(7) 1 calc R . P E 2
C69 C 0.5274(3) 0.5784(8) 0.8286(5) 0.0875(19) Uani 0.305(6) 1 d D U P F 2
H69A H 0.517265 0.570605 0.849161 0.131 Uiso 0.305(6) 1 calc R . P F 2
H69B H 0.533691 0.635190 0.828629 0.131 Uiso 0.305(6) 1 calc R . P F 2
H69C H 0.511975 0.564000 0.801067 0.131 Uiso 0.305(6) 1 calc R . P F 2
C71 C 0.5819(3) 0.5533(9) 0.8798(3) 0.0892(19) Uani 0.305(6) 1 d D U P F 2
H71A H 0.601070 0.518937 0.886846 0.134 Uiso 0.305(6) 1 calc R . P F 2
H71B H 0.587778 0.609475 0.877052 0.134 Uiso 0.305(6) 1 calc R . P F 2
H71C H 0.572950 0.549575 0.901743 0.134 Uiso 0.305(6) 1 calc R . P F 2
C73 C 0.5476(4) 0.4388(4) 0.8441(5) 0.0860(19) Uani 0.305(6) 1 d D U P F 2
H73A H 0.566712 0.404106 0.850981 0.129 Uiso 0.305(6) 1 calc R . P F 2
H73B H 0.538973 0.435946 0.866295 0.129 Uiso 0.305(6) 1 calc R . P F 2
H73C H 0.531201 0.420425 0.818052 0.129 Uiso 0.305(6) 1 calc R . P F 2
C76 C 0.6764(2) 0.6503(6) 0.8774(2) 0.0901(17) Uani 0.551(6) 1 d D U P G 2
H76A H 0.663563 0.616617 0.888850 0.135 Uiso 0.551(6) 1 calc R . P G 2
H76B H 0.696290 0.667096 0.899793 0.135 Uiso 0.551(6) 1 calc R . P G 2
H76C H 0.663970 0.698335 0.864320 0.135 Uiso 0.551(6) 1 calc R . P G 2
C78 C 0.7048(2) 0.6540(6) 0.8276(3) 0.0887(17) Uani 0.551(6) 1 d D U P G 2
H78A H 0.710115 0.622632 0.807015 0.133 Uiso 0.551(6) 1 calc R . P G 2
H78B H 0.692365 0.702016 0.814408 0.133 Uiso 0.551(6) 1 calc R . P G 2
H78C H 0.724686 0.670778 0.849881 0.133 Uiso 0.551(6) 1 calc R . P G 2
C80 C 0.7039(2) 0.5275(5) 0.8655(3) 0.0895(18) Uani 0.551(6) 1 d D U P G 2
H80A H 0.709234 0.496765 0.844669 0.134 Uiso 0.551(6) 1 calc R . P G 2
H80B H 0.723762 0.543590 0.887933 0.134 Uiso 0.551(6) 1 calc R . P G 2
H80C H 0.690852 0.493764 0.876645 0.134 Uiso 0.551(6) 1 calc R . P G 2
C85 C 0.5670(2) 0.9588(4) 0.7597(2) 0.0801(17) Uani 0.686(11) 1 d D U P H 2
H85A H 0.568130 1.003991 0.778509 0.120 Uiso 0.686(11) 1 calc R . P H 2
H85B H 0.576250 0.975406 0.739282 0.120 Uiso 0.686(11) 1 calc R . P H 2
H85C H 0.544404 0.943124 0.745448 0.120 Uiso 0.686(11) 1 calc R . P H 2
C87 C 0.62213(14) 0.9080(5) 0.8028(2) 0.0695(15) Uani 0.686(11) 1 d D U P H 2
H87A H 0.625453 0.954309 0.821569 0.104 Uiso 0.686(11) 1 calc R . P H 2
H87B H 0.634373 0.861501 0.818189 0.104 Uiso 0.686(11) 1 calc R . P H 2
H87C H 0.629572 0.921792 0.780294 0.104 Uiso 0.686(11) 1 calc R . P H 2
C89 C 0.57398(19) 0.8643(5) 0.81949(19) 0.0685(15) Uani 0.686(11) 1 d D U P H 2
H89A H 0.575051 0.911882 0.836763 0.103 Uiso 0.686(11) 1 calc R . P H 2
H89B H 0.551628 0.845321 0.807429 0.103 Uiso 0.686(11) 1 calc R . P H 2
H89C H 0.587569 0.821240 0.836528 0.103 Uiso 0.686(11) 1 calc R . P H 2
C93 C 0.4784(4) 0.6839(11) 0.6144(3) 0.090(2) Uani 0.254(6) 1 d D U P I 2
H93A H 0.481657 0.742431 0.613651 0.136 Uiso 0.254(6) 1 calc R . P I 2
H93B H 0.486629 0.657085 0.595046 0.136 Uiso 0.254(6) 1 calc R . P I 2
H93C H 0.455315 0.672495 0.606377 0.136 Uiso 0.254(6) 1 calc R . P I 2
C95 C 0.4826(4) 0.6930(11) 0.6870(4) 0.0898(18) Uani 0.254(6) 1 d D U P I 2
H95A H 0.494018 0.673174 0.715248 0.135 Uiso 0.254(6) 1 calc R . P I 2
H95B H 0.485346 0.751688 0.686282 0.135 Uiso 0.254(6) 1 calc R . P I 2
H95C H 0.459602 0.680149 0.678527 0.135 Uiso 0.254(6) 1 calc R . P I 2
C97 C 0.4910(4) 0.5624(4) 0.6585(6) 0.090(2) Uani 0.254(6) 1 d D U P I 2
H97A H 0.502503 0.541707 0.686464 0.135 Uiso 0.254(6) 1 calc R . P I 2
H97B H 0.467902 0.551270 0.650346 0.135 Uiso 0.254(6) 1 calc R . P I 2
H97C H 0.499216 0.535860 0.639015 0.135 Uiso 0.254(6) 1 calc R . P I 2
I1 I 0.58477(7) 0.4587(3) 0.62275(10) 0.0826(13) Uani 0.182(2) 1 d . . P J 1
I2 I 0.53725(9) 0.5449(2) 0.5739(2) 0.168(3) Uani 0.182(2) 1 d . . P J 1
I3 I 0.58075(10) 0.5037(2) 0.64202(14) 0.0915(17) Uani 0.137(2) 1 d . . P K 2
I4 I 0.55209(18) 0.4984(5) 0.56146(15) 0.138(3) Uani 0.137(2) 1 d . . P K 2
I5 I 0.5879(4) 0.4993(9) 0.6075(7) 0.137(7) Uani 0.050(2) 1 d . . P L 3
I6 I 0.5409(4) 0.4868(15) 0.6259(6) 0.195(12) Uani 0.050(2) 1 d . . P L 3

loop_
_atom_site_aniso_label
_atom_site_aniso_U_11
_atom_site_aniso_U_22
_atom_site_aniso_U_33
_atom_site_aniso_U_23
_atom_site_aniso_U_13
_atom_site_aniso_U_12
Cr1 0.0298(3) 0.0249(3) 0.0241(3) 0.0011(2) 0.0095(2) 0.0039(2)
Cr2 0.0327(3) 0.0260(3) 0.0277(3) -0.0026(2) 0.0139(2) 0.0004(2)
Cr3 0.0355(3) 0.0249(3) 0.0309(3) -0.0038(2) 0.0136(2) -0.0009(2)
Cr4 0.0308(3) 0.0222(3) 0.0331(3) -0.0021(2) 0.0108(2) 0.0006(2)
Cr5 0.0391(3) 0.0209(3) 0.0410(3) 0.0047(2) 0.0197(3) 0.0008(2)
Cr6 0.0449(3) 0.0259(3) 0.0349(3) 0.0070(2) 0.0202(3) 0.0043(2)
Cr7 0.0464(3) 0.0260(3) 0.0278(3) 0.0040(2) 0.0153(3) 0.0056(2)
Cr8 0.0304(3) 0.0221(3) 0.0260(3) 0.0016(2) 0.0114(2) 0.0035(2)
F1 0.0328(10) 0.0271(10) 0.0248(9) -0.0007(8) 0.0101(8) 0.0039(8)
F2 0.0322(10) 0.0272(10) 0.0342(11) -0.0012(8) 0.0133(9) -0.0007(8)
F3 0.0321(10) 0.0243(9) 0.0305(10) -0.0039(8) 0.0121(8) -0.0023(8)
F4 0.0284(10) 0.0257(10) 0.0336(10) 0.0008(8) 0.0102(8) 0.0014(8)
F5 0.0311(10) 0.0209(9) 0.0359(11) 0.0021(8) 0.0142(8) -0.0022(8)
F6 0.0339(10) 0.0267(10) 0.0290(10) 0.0028(8) 0.0104(8) 0.0017(8)
F7 0.0332(10) 0.0250(10) 0.0334(11) 0.0048(8) 0.0120(9) 0.0043(8)
F8 0.0328(10) 0.0223(9) 0.0299(10) -0.0021(8) 0.0122(8) -0.0016(8)
O1 0.0566(17) 0.0365(14) 0.0409(15) 0.0115(12) 0.0265(14) 0.0117(13)
O2 0.0568(17) 0.0308(14) 0.0519(17) 0.0000(12) 0.0342(14) -0.0027(12)
O3 0.0327(13) 0.0574(18) 0.0361(14) -0.0129(13) 0.0037(11) 0.0076(12)
O4 0.0416(15) 0.0439(15) 0.0269(13) -0.0058(11) 0.0044(11) 0.0080(12)
O5 0.0560(17) 0.0359(14) 0.0368(14) -0.0039(12) 0.0291(13) 0.0005(12)
O6 0.0664(19) 0.0352(15) 0.0340(14) -0.0053(12) 0.0225(14) 0.0003(13)
O7 0.0313(13) 0.0351(14) 0.0466(15) -0.0116(12) 0.0136(12) -0.0009(11)
O8 0.0331(13) 0.0331(14) 0.0487(16) -0.0015(12) 0.0203(12) 0.0009(11)
O9 0.0620(18) 0.0321(14) 0.0475(16) -0.0026(13) 0.0294(14) 0.0084(13)
O10 0.0521(16) 0.0350(14) 0.0492(17) -0.0003(12) 0.0260(14) 0.0122(12)
O11 0.0421(15) 0.0369(15) 0.0384(15) -0.0041(12) 0.0039(12) -0.0086(12)
O12 0.0444(15) 0.0325(14) 0.0368(14) -0.0052(12) 0.0067(12) -0.0134(12)
O13 0.0590(17) 0.0229(13) 0.0514(17) -0.0009(12) 0.0228(14) 0.0034(12)
O14 0.091(2) 0.0228(13) 0.074(2) 0.0055(14) 0.054(2) 0.0024(14)
O15 0.0284(12) 0.0461(15) 0.0372(15) 0.0023(12) 0.0084(11) 0.0021(11)
O16 0.0342(14) 0.0541(17) 0.0361(14) 0.0056(13) 0.0088(12) 0.0124(12)
O17 0.092(2) 0.0349(15) 0.0566(19) 0.0217(14) 0.0446(18) 0.0192(15)
O18 0.116(3) 0.0411(17) 0.0508(18) 0.0230(14) 0.047(2) 0.0305(18)
O19 0.0478(16) 0.0472(17) 0.0641(19) -0.0195(15) 0.0311(15) -0.0205(14)
O20 0.0432(16) 0.0350(15) 0.088(2) -0.0072(15) 0.0384(16) -0.0092(13)
O21 0.101(3) 0.0387(16) 0.069(2) 0.0155(15) 0.064(2) 0.0150(17)
O22 0.088(2) 0.0413(16) 0.0469(17) 0.0119(14) 0.0420(17) 0.0161(16)
O23 0.0524(17) 0.0410(16) 0.0401(16) -0.0050(13) -0.0046(13) 0.0121(13)
O24 0.0655(19) 0.0319(14) 0.0411(16) 0.0071(12) -0.0063(14) -0.0107(14)
O25 0.107(3) 0.0297(15) 0.0384(16) 0.0013(12) 0.0334(17) 0.0120(16)
O26 0.0573(17) 0.0291(13) 0.0368(14) 0.0010(11) 0.0222(13) 0.0122(12)
O27 0.0384(14) 0.0440(15) 0.0476(16) 0.0166(13) 0.0221(13) 0.0096(12)
O28 0.0306(13) 0.0476(15) 0.0343(14) 0.0092(12) 0.0121(11) 0.0027(11)
O29 0.0454(15) 0.0296(13) 0.0329(13) 0.0057(11) 0.0158(12) 0.0115(11)
O30 0.0440(14) 0.0349(14) 0.0352(14) 0.0102(11) 0.0170(12) 0.0143(12)
O31 0.0366(13) 0.0297(13) 0.0286(12) -0.0043(10) 0.0087(11) -0.0058(10)
O32 0.0347(13) 0.0285(12) 0.0334(13) -0.0034(10) 0.0117(11) -0.0063(10)
C1 0.057(2) 0.035(2) 0.0306(19) 0.0015(16) 0.0202(18) -0.0008(18)
C2 0.134(4) 0.052(2) 0.108(3) 0.017(2) 0.084(3) -0.010(2)
C9 0.041(2) 0.063(3) 0.039(2) -0.018(2) -0.0025(19) 0.010(2)
C10 0.067(3) 0.284(11) 0.124(6) -0.118(6) -0.020(4) 0.026(5)
C17 0.045(2) 0.041(2) 0.0334(19) -0.0050(17) 0.0211(17) 0.0010(17)
C18 0.093(4) 0.051(3) 0.039(2) -0.006(2) 0.039(2) 0.001(3)
C19 0.127(5) 0.083(4) 0.032(2) -0.010(3) 0.018(3) -0.021(4)
C20 0.159(7) 0.100(5) 0.095(5) 0.001(4) 0.098(5) 0.031(5)
C21 0.152(6) 0.070(4) 0.052(3) 0.005(3) 0.058(4) -0.012(4)
C22 0.0315(18) 0.040(2) 0.0329(19) -0.0026(16) 0.0159(15) -0.0006(16)
C23 0.0315(17) 0.079(3) 0.080(2) -0.016(2) 0.0234(17) -0.0039(17)
C24 0.037(2) 0.086(3) 0.094(3) -0.003(3) 0.015(2) 0.008(2)
C25 0.046(2) 0.107(3) 0.099(3) -0.039(3) 0.008(2) -0.007(3)
C26 0.050(2) 0.098(3) 0.104(3) 0.007(3) 0.032(2) -0.011(2)
C27 0.040(2) 0.032(2) 0.043(2) -0.0069(17) 0.0183(18) 0.0024(16)
C28 0.104(3) 0.083(3) 0.087(3) 0.000(2) 0.065(2) 0.043(2)
C29 0.122(4) 0.091(3) 0.105(4) 0.013(3) 0.065(3) 0.056(3)
C30 0.103(4) 0.104(4) 0.107(3) 0.008(3) 0.068(3) 0.037(3)
C31 0.126(4) 0.103(4) 0.100(4) -0.030(3) 0.047(3) 0.041(3)
C32 0.0334(19) 0.035(2) 0.040(2) -0.0103(17) 0.0095(17) -0.0041(16)
C33 0.055(2) 0.085(3) 0.084(3) -0.014(2) -0.001(2) -0.029(2)
C34 0.055(3) 0.096(3) 0.102(4) 0.009(3) -0.001(3) -0.032(3)
C35 0.087(3) 0.105(4) 0.111(4) -0.047(3) -0.004(3) -0.020(3)
C36 0.072(3) 0.106(4) 0.090(3) 0.012(3) -0.020(3) -0.040(3)
C37 0.041(2) 0.0223(17) 0.049(2) 0.0023(16) 0.0110(18) 0.0013(15)
C38 0.068(2) 0.0249(15) 0.082(3) -0.0056(16) 0.0211(19) -0.0070(16)
C45 0.0314(18) 0.0243(17) 0.039(2) 0.0033(15) 0.0032(16) 0.0067(14)
C46 0.046(2) 0.063(2) 0.083(3) -0.013(2) -0.003(2) -0.0103(19)
C47 0.072(3) 0.057(3) 0.109(4) -0.018(3) -0.004(3) -0.014(2)
C48 0.068(3) 0.090(3) 0.078(3) -0.017(3) -0.013(3) -0.009(3)
C49 0.042(2) 0.080(3) 0.099(3) -0.005(3) 0.002(2) -0.015(2)
C50 0.041(2) 0.036(2) 0.039(2) 0.0119(17) 0.0145(17) 0.0029(17)
C51 0.106(3) 0.065(3) 0.072(2) 0.039(2) 0.049(2) 0.026(2)
C58 0.035(2) 0.040(2) 0.044(2) 0.0076(18) 0.0134(17) -0.0072(17)
C59 0.050(2) 0.126(4) 0.094(3) -0.006(3) 0.018(2) -0.039(2)
C66 0.043(2) 0.044(2) 0.034(2) 0.0054(17) 0.0168(17) 0.0033(18)
C67 0.105(3) 0.092(3) 0.082(3) 0.014(2) 0.074(3) 0.011(3)
C74 0.037(2) 0.050(2) 0.0270(18) 0.0015(17) 0.0094(16) -0.0038(18)
C75 0.058(2) 0.109(3) 0.054(2) 0.000(2) -0.0075(18) -0.023(2)
C82 0.050(2) 0.035(2) 0.0316(19) -0.0019(16) 0.0160(17) 0.0041(17)
C83 0.112(3) 0.0418(19) 0.054(2) -0.0118(16) 0.040(2) 0.0057(19)
C90 0.0349(19) 0.037(2) 0.040(2) -0.0011(17) 0.0194(17) 0.0022(16)
C91 0.043(2) 0.110(3) 0.094(3) 0.018(3) 0.017(2) -0.018(2)
C98 0.0254(16) 0.0232(16) 0.0308(18) 0.0002(14) 0.0067(14) -0.0010(13)
C99 0.0283(17) 0.035(2) 0.042(2) 0.0055(16) 0.0046(16) 0.0073(15)
C100 0.043(3) 0.062(3) 0.100(4) 0.016(3) -0.010(3) -0.012(2)
C101 0.056(3) 0.051(3) 0.059(3) 0.027(2) 0.012(2) 0.016(2)
C102 0.068(3) 0.078(4) 0.074(3) 0.013(3) 0.029(3) 0.047(3)
C103 0.0321(17) 0.0145(15) 0.0369(19) -0.0022(13) 0.0075(15) -0.0028(13)
C104 0.034(2) 0.034(2) 0.054(3) -0.0041(18) 0.0002(18) 0.0027(16)
C105 0.030(2) 0.085(4) 0.134(6) 0.029(4) 0.022(3) 0.005(2)
C106 0.059(3) 0.084(4) 0.063(3) -0.026(3) -0.025(3) 0.020(3)
C107 0.056(3) 0.038(2) 0.076(3) 0.008(2) 0.002(2) 0.017(2)
C3 0.145(4) 0.063(3) 0.110(4) 0.017(3) 0.084(3) -0.009(3)
C5 0.138(4) 0.061(3) 0.123(4) 0.016(3) 0.074(3) -0.018(3)
C7 0.140(4) 0.052(3) 0.116(4) 0.020(3) 0.079(3) -0.007(3)
C12 0.071(4) 0.284(11) 0.122(6) -0.121(7) -0.024(4) 0.023(5)
C14 0.067(4) 0.286(11) 0.125(6) -0.114(7) -0.025(4) 0.028(5)
C16 0.073(4) 0.286(11) 0.128(6) -0.116(7) -0.022(4) 0.020(5)
C40 0.071(4) 0.026(3) 0.086(3) 0.000(3) 0.022(3) -0.009(3)
C42 0.076(3) 0.030(2) 0.084(3) -0.012(3) 0.019(3) -0.008(3)
C44 0.073(3) 0.032(2) 0.088(3) -0.008(3) 0.018(3) -0.010(3)
C52 0.111(4) 0.077(3) 0.070(3) 0.037(3) 0.049(3) 0.027(3)
C54 0.109(4) 0.066(4) 0.078(3) 0.038(3) 0.045(3) 0.031(3)
C56 0.113(4) 0.072(4) 0.081(4) 0.038(3) 0.053(3) 0.018(3)
C61 0.053(3) 0.132(5) 0.101(4) -0.007(3) 0.018(3) -0.037(3)
C63 0.054(3) 0.129(5) 0.099(4) -0.006(3) 0.018(3) -0.041(3)
C65 0.056(3) 0.129(5) 0.097(4) -0.009(3) 0.012(3) -0.037(3)
C68 0.106(3) 0.105(3) 0.094(3) 0.013(3) 0.071(3) 0.006(3)
C70 0.112(4) 0.096(3) 0.085(3) 0.009(3) 0.073(3) 0.015(3)
C72 0.114(4) 0.098(3) 0.085(3) 0.019(3) 0.073(3) 0.014(3)
C77 0.067(3) 0.112(4) 0.062(3) -0.006(3) -0.011(3) -0.023(3)
C79 0.058(3) 0.117(4) 0.065(3) 0.000(3) -0.005(2) -0.023(3)
C81 0.068(3) 0.116(4) 0.056(3) 0.002(3) -0.008(2) -0.022(3)
C84 0.119(4) 0.043(3) 0.065(3) -0.010(3) 0.037(3) 0.010(3)
C86 0.117(4) 0.043(3) 0.057(3) -0.012(3) 0.039(3) 0.000(3)
C88 0.109(4) 0.047(3) 0.055(3) -0.013(2) 0.042(3) 0.007(3)
C92 0.056(3) 0.118(4) 0.096(3) 0.008(3) 0.009(3) -0.020(3)
C94 0.047(2) 0.114(4) 0.105(3) 0.019(3) 0.012(3) -0.010(2)
C96 0.044(2) 0.111(4) 0.099(3) 0.019(3) 0.019(2) -0.023(3)
C4 0.136(4) 0.059(3) 0.114(4) 0.018(3) 0.083(4) -0.013(3)
C6 0.139(4) 0.055(3) 0.117(4) 0.015(3) 0.078(4) -0.013(3)
C8 0.141(4) 0.059(3) 0.114(4) 0.019(3) 0.079(4) -0.009(3)
C11 0.071(4) 0.284(11) 0.124(7) -0.121(7) -0.021(4) 0.022(5)
C13 0.073(4) 0.288(11) 0.127(7) -0.112(7) -0.024(4) 0.024(5)
C15 0.064(4) 0.285(11) 0.127(6) -0.117(7) -0.024(4) 0.027(5)
C39 0.074(3) 0.029(2) 0.089(3) -0.001(2) 0.029(3) -0.009(3)
C41 0.069(3) 0.025(2) 0.078(3) -0.013(3) 0.021(3) -0.008(2)
C43 0.075(3) 0.035(2) 0.092(3) -0.010(3) 0.011(3) -0.009(2)
C53 0.110(4) 0.078(3) 0.070(3) 0.035(3) 0.046(3) 0.028(3)
C55 0.110(4) 0.064(3) 0.079(3) 0.040(3) 0.045(3) 0.030(3)
C57 0.112(4) 0.075(4) 0.084(4) 0.039(3) 0.057(3) 0.020(3)
C60 0.055(3) 0.133(5) 0.101(4) -0.006(3) 0.013(3) -0.031(3)
C62 0.054(3) 0.132(5) 0.099(4) -0.004(3) 0.022(3) -0.043(3)
C64 0.056(3) 0.127(5) 0.098(4) -0.012(3) 0.013(3) -0.038(3)
C69 0.107(4) 0.098(4) 0.089(4) 0.014(3) 0.073(3) 0.013(3)
C71 0.113(4) 0.099(4) 0.085(3) 0.013(3) 0.071(3) 0.012(3)
C73 0.107(4) 0.097(3) 0.087(4) 0.017(3) 0.076(3) 0.009(3)
C76 0.070(3) 0.118(4) 0.057(3) -0.006(3) -0.007(2) -0.019(3)
C78 0.060(3) 0.115(4) 0.066(3) 0.001(3) -0.006(2) -0.029(3)
C80 0.063(3) 0.114(4) 0.063(3) 0.002(3) -0.011(3) -0.018(3)
C85 0.126(4) 0.043(3) 0.069(3) -0.010(2) 0.033(3) 0.011(3)
C87 0.115(3) 0.041(3) 0.058(3) -0.012(3) 0.038(3) -0.006(3)
C89 0.108(4) 0.052(3) 0.058(3) -0.016(2) 0.044(3) 0.007(3)
C93 0.048(3) 0.115(4) 0.097(3) 0.016(3) 0.012(3) -0.016(3)
C95 0.047(3) 0.114(4) 0.100(4) 0.017(3) 0.016(3) -0.014(3)
C97 0.049(3) 0.113(4) 0.097(4) 0.015(3) 0.014(3) -0.021(3)
I1 0.0854(16) 0.096(3) 0.0742(18) 0.0214(17) 0.0385(13) 0.0188(15)
I2 0.101(3) 0.085(2) 0.265(7) 0.053(3) 0.003(3) 0.0126(19)
I3 0.119(3) 0.060(2) 0.084(3) 0.0087(18) 0.022(2) 0.0109(18)
I4 0.181(6) 0.166(6) 0.086(3) -0.039(3) 0.072(3) -0.075(5)
I5 0.140(12) 0.083(8) 0.177(17) 0.036(10) 0.046(11) 0.029(8)
I6 0.132(13) 0.26(3) 0.20(2) -0.097(18) 0.074(12) -0.065(14)

loop_
_atom_type_symbol
_atom_type_description
_atom_type_scat_dispersion_real
_atom_type_scat_dispersion_imag
_atom_type_scat_source
C C 0.0033 0.0016 'International Tables Vol C Tables 4.2.6.8 and 6.1.1.4'
H H 0.0000 0.0000 'International Tables Vol C Tables 4.2.6.8 and 6.1.1.4'
Cr Cr 0.3209 0.6236 'International Tables Vol C Tables 4.2.6.8 and 6.1.1.4'
F F 0.0171 0.0103 'International Tables Vol C Tables 4.2.6.8 and 6.1.1.4'
I I -0.4742 1.8119 'International Tables Vol C Tables 4.2.6.8 and 6.1.1.4'
O O 0.0106 0.0060 'International Tables Vol C Tables 4.2.6.8 and 6.1.1.4'

loop_
_geom_angle_atom_site_label_1
_geom_angle_atom_site_label_2
_geom_angle_atom_site_label_3
_geom_angle
F1 Cr1 F8 89.13(8)
F1 Cr1 O1 93.73(10)
F1 Cr1 O3 90.45(10)
F1 Cr1 O30 177.96(11)
F1 Cr1 O32 85.12(9)
F8 Cr1 O1 176.38(10)
F8 Cr1 O3 91.20(11)
F8 Cr1 O30 90.44(10)
F8 Cr1 O32 90.66(9)
O1 Cr1 O3 90.99(13)
O1 Cr1 O30 86.77(11)
O1 Cr1 O32 87.38(11)
O30 Cr1 O3 87.57(11)
O30 Cr1 O32 96.88(11)
O32 Cr1 O3 175.17(11)
F1 Cr2 F2 89.17(9)
F1 Cr2 O2 91.74(10)
F1 Cr2 O4 91.01(10)
F1 Cr2 O5 177.72(10)
F1 Cr2 O7 90.64(10)
F2 Cr2 O2 178.36(10)
F2 Cr2 O4 89.59(10)
F2 Cr2 O5 92.28(10)
F2 Cr2 O7 90.97(10)
O2 Cr2 O5 86.85(11)
O4 Cr2 O2 91.75(12)
O4 Cr2 O5 87.24(11)
O7 Cr2 O2 87.66(12)
O7 Cr2 O4 178.26(11)
O7 Cr2 O5 91.10(11)
F2 Cr3 O6 89.97(10)
F2 Cr3 O8 92.51(10)
F2 Cr3 O9 176.89(11)
F2 Cr3 O11 90.25(10)
F3 Cr3 F2 89.95(8)
F3 Cr3 O6 179.68(12)
F3 Cr3 O8 89.20(10)
F3 Cr3 O9 93.16(10)
F3 Cr3 O11 91.44(10)
O6 Cr3 O8 91.10(12)
O6 Cr3 O9 86.92(12)
O6 Cr3 O11 88.25(12)
O9 Cr3 O8 87.48(12)
O11 Cr3 O8 177.17(12)
O11 Cr3 O9 89.72(12)
F3 Cr4 F4 89.88(8)
F3 Cr4 O10 91.90(10)
F3 Cr4 O12 91.07(10)
F3 Cr4 O13 177.35(10)
F3 Cr4 O15 87.59(10)
F4 Cr4 O10 177.76(11)
F4 Cr4 O12 90.38(10)
F4 Cr4 O13 91.98(11)
F4 Cr4 O15 90.16(10)
O10 Cr4 O12 90.94(12)
O13 Cr4 O10 86.29(12)
O13 Cr4 O12 87.03(12)
O13 Cr4 O15 94.30(12)
O15 Cr4 O10 88.56(12)
O15 Cr4 O12 178.55(12)
F4 Cr5 F5 91.94(8)
F4 Cr5 O14 90.47(11)
F4 Cr5 O16 90.41(10)
F4 Cr5 O17 175.56(11)
F4 Cr5 O19 90.09(11)
F5 Cr5 O14 176.62(11)
F5 Cr5 O16 87.32(10)
F5 Cr5 O17 92.32(11)
F5 Cr5 O19 90.25(10)
O14 Cr5 O16 95.04(14)
O14 Cr5 O17 85.33(13)
O14 Cr5 O19 87.37(14)
O16 Cr5 O17 88.54(14)
O16 Cr5 O19 177.54(13)
O17 Cr5 O19 91.14(15)
F5 Cr6 F6 90.29(8)
F5 Cr6 O18 93.04(11)
F5 Cr6 O20 90.61(11)
F5 Cr6 O21 178.38(11)
F5 Cr6 O23 90.70(11)
F6 Cr6 O18 176.66(12)
F6 Cr6 O20 89.79(11)
F6 Cr6 O21 90.96(11)
F6 Cr6 O23 92.26(10)
O18 Cr6 O20 90.49(15)
O18 Cr6 O21 85.73(13)
O18 Cr6 O23 87.39(15)
O20 Cr6 O21 88.35(15)
O20 Cr6 O23 177.57(14)
O23 Cr6 O21 90.30(15)
F6 Cr7 O22 92.05(11)
F6 Cr7 O24 91.86(11)
F6 Cr7 O25 178.28(12)
F6 Cr7 O27 89.38(10)
F7 Cr7 F6 89.07(8)
F7 Cr7 O22 178.36(11)
F7 Cr7 O24 90.73(11)
F7 Cr7 O25 92.03(11)
F7 Cr7 O27 90.68(10)
O24 Cr7 O22 90.43(14)
O25 Cr7 O22 86.88(13)
O25 Cr7 O24 86.80(14)
O25 Cr7 O27 91.93(14)
O27 Cr7 O22 88.13(13)
O27 Cr7 O24 178.13(14)
F7 Cr8 F8 90.83(8)
F7 Cr8 O26 92.84(10)
F7 Cr8 O28 90.25(10)
F7 Cr8 O29 177.44(10)
F7 Cr8 O31 85.00(9)
F8 Cr8 O26 175.55(10)
F8 Cr8 O28 90.32(10)
F8 Cr8 O29 89.90(9)
F8 Cr8 O31 90.07(9)
O26 Cr8 O28 92.17(12)
O26 Cr8 O29 86.53(11)
O26 Cr8 O31 87.76(11)
O29 Cr8 O28 87.30(11)
O29 Cr8 O31 97.44(11)
O31 Cr8 O28 175.24(11)
Cr2 F1 Cr1 123.93(10)
Cr3 F2 Cr2 123.54(10)
Cr3 F3 Cr4 124.14(10)
Cr5 F4 Cr4 124.47(10)
Cr6 F5 Cr5 124.32(10)
Cr6 F6 Cr7 124.43(10)
Cr7 F7 Cr8 125.06(10)
Cr1 F8 Cr8 124.88(10)
C1 O1 Cr1 133.7(2)
C1 O2 Cr2 131.3(3)
C9 O3 Cr1 128.8(3)
C9 O4 Cr2 135.0(3)
C17 O5 Cr2 133.3(2)
C17 O6 Cr3 129.2(2)
C22 O7 Cr2 128.7(2)
C22 O8 Cr3 134.9(2)
C27 O9 Cr3 135.2(3)
C27 O10 Cr4 131.1(3)
C32 O11 Cr3 130.7(3)
C32 O12 Cr4 136.2(2)
C37 O13 Cr4 133.5(2)
C37 O14 Cr5 134.7(3)
C45 O15 Cr4 133.0(2)
C45 O16 Cr5 133.6(2)
C50 O17 Cr5 135.8(3)
C50 O18 Cr6 134.1(3)
C58 O19 Cr5 133.8(3)
C58 O20 Cr6 135.1(3)
C66 O21 Cr6 134.7(3)
C66 O22 Cr7 134.7(3)
C74 O23 Cr6 135.5(3)
C74 O24 Cr7 133.7(3)
C82 O25 Cr7 133.4(2)
C82 O26 Cr8 134.7(2)
C90 O27 Cr7 135.0(2)
C90 O28 Cr8 132.7(2)
C98 O29 Cr8 134.2(2)
C98 O30 Cr1 132.8(2)
C103 O31 Cr8 131.1(2)
C103 O32 Cr1 130.4(2)
O1 C1 C2 117.1(3)
O2 C1 O1 125.4(3)
O2 C1 C2 117.5(4)
C1 C2 C5 106.1(4)
C1 C2 C7 111.6(4)
C1 C2 C8 103.7(8)
C3 C2 C1 108.7(4)
C3 C2 C5 110.2(3)
C3 C2 C7 110.3(3)
C7 C2 C5 109.9(3)
C4 C2 C1 112.7(7)
C4 C2 C6 110.2(3)
C4 C2 C8 110.1(3)
C6 C2 C1 109.8(7)
C6 C2 C8 110.2(3)
O3 C9 C10 116.4(4)
O4 C9 O3 127.5(3)
O4 C9 C10 116.1(4)
C9 C10 C14 111.9(7)
C9 C10 C16 100.4(8)
C9 C10 C11 112.0(7)
C9 C10 C13 96.9(8)
C9 C10 C15 118.7(7)
C12 C10 C9 116.0(7)
C12 C10 C14 109.5(3)
C12 C10 C16 109.4(3)
C14 C10 C16 109.0(3)
C11 C10 C13 109.3(3)
C15 C10 C11 109.7(3)
C15 C10 C13 109.4(3)
O5 C17 C18 117.9(4)
O6 C17 O5 126.1(3)
O6 C17 C18 115.9(3)
C17 C18 C20 106.9(4)
C19 C18 C17 107.5(4)
C19 C18 C20 110.0(5)
C19 C18 C21 110.8(5)
C21 C18 C17 110.6(4)
C21 C18 C20 110.9(5)
O7 C22 C23 116.8(4)
O8 C22 O7 125.2(3)
O8 C22 C23 117.9(4)
C22 C23 C26 105.6(4)
C24 C23 C22 111.1(4)
C24 C23 C26 109.4(5)
C25 C23 C22 109.7(4)
C25 C23 C24 111.7(5)
C25 C23 C26 109.2(5)
O9 C27 O10 125.7(3)
O9 C27 C28 116.9(4)
O10 C27 C28 117.4(4)
C27 C28 C30 107.8(5)
C29 C28 C27 112.8(5)
C29 C28 C30 110.2(6)
C29 C28 C31 113.1(6)
C31 C28 C27 107.6(5)
C31 C28 C30 104.9(6)
O11 C32 C33 117.6(4)
O12 C32 O11 125.7(3)
O12 C32 C33 116.6(4)
C32 C33 C35 105.5(5)
C34 C33 C32 109.9(5)
C34 C33 C35 105.3(6)
C36 C33 C32 112.0(5)
C36 C33 C34 109.4(6)
C36 C33 C35 114.5(6)
O13 C37 O14 125.0(3)
O13 C37 C38 117.6(3)
O14 C37 C38 117.4(3)
C37 C38 C40 109.0(5)
C37 C38 C44 102.1(5)
C37 C38 C41 109.3(4)
C42 C38 C37 114.8(5)
C42 C38 C40 110.5(3)
C42 C38 C44 110.4(3)
C44 C38 C40 109.7(3)
C39 C38 C37 111.7(4)
C39 C38 C41 110.1(2)
C39 C38 C43 110.9(2)
C43 C38 C37 105.0(4)
C43 C38 C41 109.8(2)
O15 C45 O16 125.6(3)
O15 C45 C46 117.5(4)
O16 C45 C46 116.8(4)
C45 C46 C47 103.4(4)
C45 C46 C48 110.7(5)
C48 C46 C47 111.2(5)
C49 C46 C45 110.8(4)
C49 C46 C47 111.4(5)
C49 C46 C48 109.1(5)
O17 C50 O18 125.6(3)
O17 C50 C51 117.3(3)
O18 C50 C51 116.9(4)
C50 C51 C54 106.8(6)
C50 C51 C56 103.6(5)
C50 C51 C53 106.0(5)
C50 C51 C57 106.4(5)
C52 C51 C50 113.9(6)
C52 C51 C54 110.7(3)
C52 C51 C56 110.8(3)
C54 C51 C56 110.7(3)
C53 C51 C57 110.6(3)
C55 C51 C50 112.2(5)
C55 C51 C53 110.9(3)
C55 C51 C57 110.6(3)
O19 C58 C59 117.9(4)
O20 C58 O19 125.8(3)
O20 C58 C59 116.3(4)
C58 C59 C63 99.5(6)
C58 C59 C65 110.5(6)
C58 C59 C60 106.5(5)
C58 C59 C62 109.3(5)
C61 C59 C58 118.4(7)
C61 C59 C63 109.3(3)
C61 C59 C65 109.5(3)
C65 C59 C63 108.9(3)
C62 C59 C60 108.6(3)
C64 C59 C58 113.5(5)
C64 C59 C60 109.0(3)
C64 C59 C62 109.8(3)
O21 C66 O22 125.4(3)
O21 C66 C67 117.5(4)
O22 C66 C67 117.1(4)
C66 C67 C68 104.9(4)
C66 C67 C70 111.9(4)
C66 C67 C71 102.2(7)
C66 C67 C73 111.5(6)
C70 C67 C68 108.8(3)
C72 C67 C66 112.3(4)
C72 C67 C68 109.3(3)
C72 C67 C70 109.5(3)
C69 C67 C66 115.5(7)
C69 C67 C71 109.2(3)
C69 C67 C73 109.2(3)
C73 C67 C71 109.0(3)
O23 C74 O24 124.8(3)
O23 C74 C75 117.1(4)
O24 C74 C75 118.0(4)
C74 C75 C77 109.2(5)
C74 C75 C80 110.5(5)
C79 C75 C74 109.2(5)
C79 C75 C77 109.7(3)
C79 C75 C81 110.1(3)
C81 C75 C74 109.0(5)
C81 C75 C77 109.6(3)
C76 C75 C74 108.8(5)
C76 C75 C78 110.0(3)
C76 C75 C80 109.8(3)
C78 C75 C74 108.3(5)
C78 C75 C80 109.5(3)
O25 C82 C83 117.2(3)
O26 C82 O25 126.2(3)
O26 C82 C83 116.5(3)
C82 C83 C84 101.9(6)
C82 C83 C88 106.0(7)
C82 C83 C85 111.4(4)
C82 C83 C87 103.1(4)
C82 C83 C89 111.9(4)
C84 C83 C88 110.1(3)
C86 C83 C82 117.0(7)
C86 C83 C84 110.8(3)
C86 C83 C88 110.6(3)
C85 C83 C87 109.4(2)
C89 C83 C85 110.6(2)
C89 C83 C87 110.3(2)
O27 C90 O28 125.9(3)
O27 C90 C91 118.1(3)
O28 C90 C91 116.0(3)
C90 C91 C92 107.3(4)
C90 C91 C94 110.0(4)
C90 C91 C95 99.6(7)
C94 C91 C92 108.4(3)
C96 C91 C90 113.1(4)
C96 C91 C92 108.9(3)
C96 C91 C94 109.0(3)
C93 C91 C90 119.6(8)
C93 C91 C95 108.8(3)
C93 C91 C97 108.9(3)
C97 C91 C90 110.5(8)
C97 C91 C95 108.7(3)
O29 C98 O30 125.7(3)
O29 C98 C99 117.6(3)
O30 C98 C99 116.7(3)
C100 C99 C98 104.5(3)
C101 C99 C98 110.8(3)
C101 C99 C100 109.8(4)
C101 C99 C102 110.1(4)
C102 C99 C98 111.2(3)
C102 C99 C100 110.3(4)
O31 C103 C104 118.3(3)
O32 C103 O31 124.5(3)
O32 C103 C104 117.0(3)
C103 C104 C107 104.0(3)
C105 C104 C103 111.9(4)
C105 C104 C106 111.1(5)
C105 C104 C107 109.2(4)
C106 C104 C103 111.0(4)
C106 C104 C107 109.4(4)

loop_
_geom_bond_atom_site_label_1
_geom_bond_atom_site_label_2
_geom_bond_distance
Cr1 F1 1.9069(19)
Cr1 F8 1.9160(19)
Cr1 O1 1.949(3)
Cr1 O3 1.956(3)
Cr1 O30 1.950(2)
Cr1 O32 1.956(2)
Cr2 F1 1.8954(19)
Cr2 F2 1.908(2)
Cr2 O2 1.954(3)
Cr2 O4 1.948(3)
Cr2 O5 1.954(2)
Cr2 O7 1.947(3)
Cr3 F2 1.904(2)
Cr3 F3 1.903(2)
Cr3 O6 1.945(3)
Cr3 O8 1.964(3)
Cr3 O9 1.952(3)
Cr3 O11 1.949(3)
Cr4 F3 1.9089(19)
Cr4 F4 1.916(2)
Cr4 O10 1.954(3)
Cr4 O12 1.960(3)
Cr4 O13 1.946(3)
Cr4 O15 1.947(3)
Cr5 F4 1.916(2)
Cr5 F5 1.9163(19)
Cr5 O14 1.941(3)
Cr5 O16 1.945(3)
Cr5 O17 1.947(3)
Cr5 O19 1.954(3)
Cr6 F5 1.903(2)
Cr6 F6 1.9046(19)
Cr6 O18 1.943(3)
Cr6 O20 1.950(3)
Cr6 O21 1.954(3)
Cr6 O23 1.953(3)
Cr7 F6 1.906(2)
Cr7 F7 1.898(2)
Cr7 O22 1.954(3)
Cr7 O24 1.953(3)
Cr7 O25 1.948(3)
Cr7 O27 1.950(3)
Cr8 F7 1.9113(19)
Cr8 F8 1.9163(19)
Cr8 O26 1.938(3)
Cr8 O28 1.957(3)
Cr8 O29 1.949(2)
Cr8 O31 1.955(2)
O1 C1 1.258(5)
O2 C1 1.249(5)
O3 C9 1.244(5)
O4 C9 1.239(5)
O5 C17 1.255(4)
O6 C17 1.251(5)
O7 C22 1.258(4)
O8 C22 1.255(4)
O9 C27 1.247(5)
O10 C27 1.250(5)
O11 C32 1.251(5)
O12 C32 1.247(5)
O13 C37 1.245(5)
O14 C37 1.245(5)
O15 C45 1.243(5)
O16 C45 1.252(5)
O17 C50 1.224(5)
O18 C50 1.234(5)
O19 C58 1.243(5)
O20 C58 1.238(5)
O21 C66 1.228(5)
O22 C66 1.238(5)
O23 C74 1.247(5)
O24 C74 1.247(5)
O25 C82 1.249(5)
O26 C82 1.242(4)
O27 C90 1.254(4)
O28 C90 1.256(4)
O29 C98 1.247(4)
O30 C98 1.250(4)
O31 C103 1.255(4)
O32 C103 1.250(4)
C1 C2 1.520(4)
C2 C3 1.520(4)
C2 C5 1.521(4)
C2 C7 1.521(4)
C2 C4 1.521(4)
C2 C6 1.520(4)
C2 C8 1.521(4)
C9 C10 1.511(4)
C10 C12 1.511(4)
C10 C14 1.512(4)
C10 C16 1.513(4)
C10 C11 1.512(4)
C10 C13 1.513(4)
C10 C15 1.511(4)
C17 C18 1.524(5)
C18 C19 1.508(8)
C18 C20 1.530(8)
C18 C21 1.523(7)
C22 C23 1.518(6)
C23 C24 1.509(8)
C23 C25 1.500(8)
C23 C26 1.528(8)
C27 C28 1.518(6)
C28 C29 1.482(8)
C28 C30 1.525(9)
C28 C31 1.511(9)
C32 C33 1.527(6)
C33 C34 1.504(9)
C33 C35 1.532(9)
C33 C36 1.467(9)
C37 C38 1.525(3)
C38 C40 1.526(3)
C38 C42 1.523(3)
C38 C44 1.526(3)
C38 C39 1.523(3)
C38 C41 1.528(3)
C38 C43 1.524(3)
C45 C46 1.519(6)
C46 C47 1.529(8)
C46 C48 1.522(8)
C46 C49 1.509(8)
C50 C51 1.526(3)
C51 C52 1.525(3)
C51 C54 1.526(3)
C51 C56 1.526(3)
C51 C53 1.526(3)
C51 C55 1.525(3)
C51 C57 1.526(3)
C58 C59 1.514(4)
C59 C61 1.513(4)
C59 C63 1.516(4)
C59 C65 1.515(4)
C59 C60 1.518(4)
C59 C62 1.515(4)
C59 C64 1.513(4)
C66 C67 1.513(3)
C67 C68 1.514(4)
C67 C70 1.513(4)
C67 C72 1.511(4)
C67 C69 1.512(4)
C67 C71 1.513(4)
C67 C73 1.513(4)
C74 C75 1.517(3)
C75 C77 1.518(4)
C75 C79 1.515(4)
C75 C81 1.516(4)
C75 C76 1.515(4)
C75 C78 1.516(4)
C75 C80 1.518(4)
C82 C83 1.534(3)
C83 C84 1.535(3)
C83 C86 1.532(3)
C83 C88 1.535(3)
C83 C85 1.536(3)
C83 C87 1.538(3)
C83 C89 1.534(3)
C90 C91 1.513(3)
C91 C92 1.515(3)
C91 C94 1.513(3)
C91 C96 1.512(3)
C91 C93 1.512(4)
C91 C95 1.514(4)
C91 C97 1.513(4)
C98 C99 1.531(5)
C99 C100 1.520(6)
C99 C101 1.513(6)
C99 C102 1.516(6)
C103 C104 1.523(5)
C104 C105 1.515(7)
C104 C106 1.520(7)
C104 C107 1.533(6)
I1 I2 2.602(5)
I3 I4 2.615(6)
I5 I6 2.41(3)
